data_4308805
loop_
_publ_author_name
'Shigehisa Akine'
'Takashi Matsumoto'
'Takanori Taniguchi'
'Tatsuya Nabeshima'

_publ_contact_author_address
;
Tsukuba, Ibaraki 305-8571, Japan
;
_publ_contact_author_email nabesima@chem.tsukuba.ac.jp
_publ_contact_author_fax +81-29-853-4507
_publ_contact_author_name 'Tatsuya Nabeshima'
_publ_contact_author_phone +81-29-853-4507
_publ_section_title
;
Synthesis, Structures, and Magnetic Properties of Tri- and Dinuclear
Copper(II)-Gadolinium(III) Complexes of Linear Oligooxime Ligands
;
_journal_name_full 'Inorganic Chemistry'
_journal_page_first 3270
_journal_page_last 3274
_journal_paper_doi 10.1021/ic0481677
_journal_volume 44
_journal_year 2005
_chemical_formula_moiety C18H18CuGdN5O15
_chemical_formula_sum 'C18 H18 Cu Gd N5 O15'
_chemical_formula_weight 765.16
_chemical_name_common '[(3-MeOsalamo)CuGd(NO3)3]'
_chemical_name_systematic
; 
 ? 
;
_space_group_IT_number 2
_symmetry_cell_setting triclinic
_symmetry_space_group_name_Hall '-P 1'
_symmetry_space_group_name_H-M 'P -1'
_atom_sites_solution_hydrogens geom
_atom_sites_solution_primary direct
_atom_sites_solution_secondary difmap
_audit_creation_method SHELXL-97
_cell_angle_alpha 64.699(14)
_cell_angle_beta 66.672(13)
_cell_angle_gamma 76.891(17)
_cell_formula_units_Z 4
_cell_length_a 12.319(4)
_cell_length_b 13.989(4)
_cell_length_c 16.774(5)
_cell_measurement_reflns_used 18899
_cell_measurement_temperature 120(2)
_cell_measurement_theta_max 27.48
_cell_measurement_theta_min 3.25
_cell_volume 2394.0(13)
_computing_cell_refinement 'CrystalClear (Rigaku Corp., 2000)'
_computing_data_collection 'CrystalClear (Rigaku Corp., 2000)'
_computing_data_reduction 'CrystalClear (Rigaku Corp., 2000)'
_computing_molecular_graphics ORTEP-3
_computing_publication_material ORTEP-3
_computing_structure_refinement 'SHELXL-97 (Sheldrick, 1997)'
_computing_structure_solution 'DIRDIF99 (Beurskens et al., 1999)'
_diffrn_ambient_temperature 120(2)
_diffrn_measured_fraction_theta_full 0.953
_diffrn_measured_fraction_theta_max 0.953
_diffrn_measurement_device_type 'Rigaku Mercury CCD diffractometer'
_diffrn_measurement_method CCD
_diffrn_radiation_monochromator graphite
_diffrn_radiation_source 'fine-focus sealed tube'
_diffrn_radiation_type MoK\a
_diffrn_radiation_wavelength 0.71069
_diffrn_reflns_av_R_equivalents 0.0331
_diffrn_reflns_av_sigmaI/netI 0.0520
_diffrn_reflns_limit_h_max 15
_diffrn_reflns_limit_h_min -14
_diffrn_reflns_limit_k_max 17
_diffrn_reflns_limit_k_min -16
_diffrn_reflns_limit_l_max 21
_diffrn_reflns_limit_l_min -20
_diffrn_reflns_number 18899
_diffrn_reflns_theta_full 27.48
_diffrn_reflns_theta_max 27.48
_diffrn_reflns_theta_min 3.25
_diffrn_standards_decay_% 0
_diffrn_standards_interval_count 0
_diffrn_standards_interval_time 0
_diffrn_standards_number 0
_exptl_absorpt_coefficient_mu 3.723
_exptl_absorpt_correction_T_max 0.7071
_exptl_absorpt_correction_T_min 0.4013
_exptl_absorpt_correction_type multi-scan
_exptl_absorpt_process_details 'CrystalClear (Rigaku Corp., 2000)'
_exptl_crystal_colour green
_exptl_crystal_density_diffrn 2.123
_exptl_crystal_density_method 'not measured'
_exptl_crystal_description prismatic
_exptl_crystal_F_000 1496
_exptl_crystal_size_max 0.30
_exptl_crystal_size_mid 0.25
_exptl_crystal_size_min 0.10
_refine_diff_density_max 1.791
_refine_diff_density_min -2.239
_refine_diff_density_rms 0.162
_refine_ls_extinction_method none
_refine_ls_goodness_of_fit_ref 1.088
_refine_ls_hydrogen_treatment noref
_refine_ls_matrix_type full
_refine_ls_number_parameters 725
_refine_ls_number_reflns 10460
_refine_ls_number_restraints 0
_refine_ls_restrained_S_all 1.088
_refine_ls_R_factor_all 0.0489
_refine_ls_R_factor_gt 0.0411
_refine_ls_shift/su_max 0.002
_refine_ls_shift/su_mean 0.000
_refine_ls_structure_factor_coef Fsqd
_refine_ls_weighting_details 'calc w=1/[\s^2^(Fo^2^)+(0.0423P)^2^+5.8072P] where P=(Fo^2^+2Fc^2^)/3'
_refine_ls_weighting_scheme calc
_refine_ls_wR_factor_gt 0.0940
_refine_ls_wR_factor_ref 0.0976
_reflns_number_gt 9434
_reflns_number_total 10460
_reflns_threshold_expression >2sigma(I)
_cod_data_source_file ic0481677si20041227_103834_1.cif
_cod_data_source_block complex3
_cod_original_cell_volume 2394.0(12)
_cod_database_code 4308805

loop_
_symmetry_equiv_pos_as_xyz
'x, y, z'
'-x, -y, -z'

loop_
_atom_site_label
_atom_site_type_symbol
_atom_site_fract_x
_atom_site_fract_y
_atom_site_fract_z
_atom_site_U_iso_or_equiv
_atom_site_adp_type
_atom_site_occupancy
_atom_site_symmetry_multiplicity
_atom_site_calc_flag
_atom_site_refinement_flags
_atom_site_disorder_assembly
_atom_site_disorder_group
Gd1 Gd -0.112894(19) 0.345390(18) 0.910855(15) 0.01402(7) Uani 1 1 d . . .
Cu1 Cu 0.13503(5) 0.25736(4) 0.98266(4) 0.01491(12) Uani 1 1 d . . .
C1 C 0.2895(4) 0.3729(4) 0.7549(4) 0.0221(11) Uani 1 1 d . . .
C2 C 0.1678(4) 0.3661(4) 0.7808(3) 0.0173(10) Uani 1 1 d . . .
C3 C 0.1188(5) 0.3955(4) 0.7097(3) 0.0211(10) Uani 1 1 d . . .
C4 C 0.1885(5) 0.4342(4) 0.6167(3) 0.0267(12) Uani 1 1 d . . .
H1 H 0.1542 0.4547 0.5695 0.032 Uiso 1 1 calc R . .
C5 C 0.3085(5) 0.4435(4) 0.5914(4) 0.0329(14) Uani 1 1 d . . .
H2 H 0.3559 0.4710 0.5270 0.039 Uiso 1 1 calc R . .
C6 C 0.3586(5) 0.4131(4) 0.6590(4) 0.0289(13) Uani 1 1 d . . .
H3 H 0.4410 0.4191 0.6411 0.035 Uiso 1 1 calc R . .
O1 O 0.0951(3) 0.3322(3) 0.8702(2) 0.0165(7) Uani 1 1 d . . .
O2 O -0.0008(3) 0.3803(3) 0.7424(2) 0.0227(8) Uani 1 1 d . . .
C7 C -0.0519(5) 0.3957(5) 0.6721(4) 0.0295(12) Uani 1 1 d . . .
H4 H -0.0543 0.4710 0.6318 0.044 Uiso 1 1 calc R . .
H5 H -0.1326 0.3720 0.7036 0.044 Uiso 1 1 calc R . .
H6 H -0.0032 0.3545 0.6338 0.044 Uiso 1 1 calc R . .
C8 C 0.3474(4) 0.3425(4) 0.8216(4) 0.0226(11) Uani 1 1 d . . .
H7 H 0.4297 0.3528 0.7970 0.027 Uiso 1 1 calc R . .
N1 N 0.3004(4) 0.3024(3) 0.9118(3) 0.0225(9) Uani 1 1 d . . .
O3 O 0.3879(3) 0.2813(3) 0.9530(3) 0.0296(9) Uani 1 1 d . . .
C9 C 0.3388(5) 0.2889(5) 1.0434(4) 0.0308(13) Uani 1 1 d . . .
H8 H 0.2605 0.3290 1.0502 0.037 Uiso 1 1 calc R . .
H9 H 0.3914 0.3277 1.0493 0.037 Uiso 1 1 calc R . .
C10 C 0.3252(5) 0.1793(5) 1.1200(4) 0.0312(13) Uani 1 1 d . . .
H10 H 0.4043 0.1461 1.1227 0.037 Uiso 1 1 calc R . .
H11 H 0.2775 0.1854 1.1812 0.037 Uiso 1 1 calc R . .
O4 O 0.2687(3) 0.1129(3) 1.1040(3) 0.0238(8) Uani 1 1 d . . .
N2 N 0.1539(3) 0.1570(3) 1.1008(3) 0.0172(8) Uani 1 1 d . . .
C11 C 0.0721(5) 0.1136(4) 1.1797(3) 0.0193(10) Uani 1 1 d . . .
H12 H 0.0965 0.0657 1.2311 0.023 Uiso 1 1 calc R . .
C12 C -0.0529(4) 0.1324(4) 1.1954(3) 0.0178(10) Uani 1 1 d . . .
C13 C -0.0979(4) 0.1877(4) 1.1222(3) 0.0133(9) Uani 1 1 d . . .
C14 C -0.2201(4) 0.1909(4) 1.1428(3) 0.0171(9) Uani 1 1 d . . .
C15 C -0.2975(5) 0.1470(4) 1.2335(3) 0.0227(11) Uani 1 1 d . . .
H13 H -0.3804 0.1521 1.2459 0.027 Uiso 1 1 calc R . .
C16 C -0.2514(5) 0.0953(4) 1.3063(3) 0.0258(12) Uani 1 1 d . . .
H14 H -0.3033 0.0657 1.3690 0.031 Uiso 1 1 calc R . .
C17 C -0.1316(5) 0.0869(4) 1.2878(3) 0.0219(11) Uani 1 1 d . . .
H15 H -0.1010 0.0500 1.3377 0.026 Uiso 1 1 calc R . .
O5 O -0.0323(3) 0.2374(3) 1.0329(2) 0.0139(6) Uani 1 1 d . . .
O6 O -0.2559(3) 0.2443(3) 1.0646(2) 0.0188(7) Uani 1 1 d . . .
C18 C -0.3790(4) 0.2391(5) 1.0793(4) 0.0281(12) Uani 1 1 d . . .
H16 H -0.3999 0.1652 1.1129 0.042 Uiso 1 1 calc R . .
H17 H -0.3906 0.2676 1.0185 0.042 Uiso 1 1 calc R . .
H18 H -0.4297 0.2811 1.1164 0.042 Uiso 1 1 calc R . .
O7 O -0.0906(3) 0.4638(3) 0.9808(2) 0.0195(7) Uani 1 1 d . . .
O8 O -0.0550(3) 0.5300(3) 0.8309(2) 0.0240(8) Uani 1 1 d . . .
O9 O -0.0549(3) 0.6305(3) 0.9004(3) 0.0250(8) Uani 1 1 d . . .
N3 N -0.0664(3) 0.5441(3) 0.9038(3) 0.0185(8) Uani 1 1 d . . .
O10 O -0.2962(3) 0.4623(3) 0.9525(3) 0.0292(9) Uani 1 1 d . . .
O11 O -0.2472(4) 0.4602(4) 0.8152(3) 0.0432(12) Uani 1 1 d . . .
O12 O -0.3765(5) 0.5816(4) 0.8525(4) 0.0542(15) Uani 1 1 d . . .
N4 N -0.3093(4) 0.5036(4) 0.8727(4) 0.0331(11) Uani 1 1 d . . .
O13 O -0.2080(3) 0.2373(3) 0.8733(3) 0.0241(8) Uani 1 1 d . . .
O14 O -0.0454(3) 0.1677(3) 0.9012(2) 0.0213(7) Uani 1 1 d . . .
O15 O -0.1203(3) 0.0948(3) 0.8451(3) 0.0299(9) Uani 1 1 d . . .
N5 N -0.1242(4) 0.1643(3) 0.8723(3) 0.0190(8) Uani 1 1 d . . .
Gd2 Gd 0.652218(19) 0.158000(17) 0.578352(14) 0.01318(7) Uani 1 1 d . . .
Cu2 Cu 0.37265(5) 0.23453(4) 0.55400(3) 0.01205(12) Uani 1 1 d . . .
C19 C 0.2722(4) 0.1051(4) 0.7875(3) 0.0149(9) Uani 1 1 d . . .
C20 C 0.3922(4) 0.1273(3) 0.7429(3) 0.0132(9) Uani 1 1 d . . .
C21 C 0.4613(4) 0.1052(4) 0.7991(3) 0.0147(9) Uani 1 1 d . . .
C22 C 0.4150(4) 0.0621(4) 0.8956(3) 0.0190(10) Uani 1 1 d . . .
H19 H 0.4632 0.0484 0.9322 0.023 Uiso 1 1 calc R . .
C23 C 0.2948(5) 0.0389(4) 0.9391(3) 0.0206(10) Uani 1 1 d . . .
H20 H 0.2619 0.0089 1.0055 0.025 Uiso 1 1 calc R . .
C24 C 0.2255(4) 0.0590(4) 0.8867(3) 0.0190(10) Uani 1 1 d . . .
H21 H 0.1451 0.0419 0.9169 0.023 Uiso 1 1 calc R . .
O16 O 0.4437(3) 0.1694(2) 0.6505(2) 0.0133(6) Uani 1 1 d . . .
O17 O 0.5777(3) 0.1321(3) 0.7481(2) 0.0195(7) Uani 1 1 d . . .
C25 C 0.6455(4) 0.1391(4) 0.7988(3) 0.0220(10) Uani 1 1 d . . .
H22 H 0.6048 0.1907 0.8282 0.033 Uiso 1 1 calc R . .
H23 H 0.7245 0.1618 0.7552 0.033 Uiso 1 1 calc R . .
H24 H 0.6532 0.0695 0.8473 0.033 Uiso 1 1 calc R . .
C26 C 0.1951(4) 0.1240(4) 0.7354(3) 0.0146(9) Uani 1 1 d . . .
H25 H 0.1173 0.1007 0.7706 0.017 Uiso 1 1 calc R . .
N6 N 0.2214(3) 0.1695(3) 0.6459(3) 0.0147(8) Uani 1 1 d . . .
O18 O 0.1219(3) 0.1762(3) 0.6215(2) 0.0181(7) Uani 1 1 d . . .
C27 C 0.1549(4) 0.1698(4) 0.5311(3) 0.0182(10) Uani 1 1 d . . .
H26 H 0.1032 0.1221 0.5349 0.022 Uiso 1 1 calc R . .
H27 H 0.2378 0.1399 0.5128 0.022 Uiso 1 1 calc R . .
C28 C 0.1432(4) 0.2772(4) 0.4591(3) 0.0190(10) Uani 1 1 d . . .
H28 H 0.1788 0.2732 0.3962 0.023 Uiso 1 1 calc R . .
H29 H 0.0580 0.2995 0.4699 0.023 Uiso 1 1 calc R . .
O19 O 0.1994(3) 0.3557(3) 0.4607(2) 0.0173(7) Uani 1 1 d . . .
N7 N 0.3217(3) 0.3255(3) 0.4469(3) 0.0131(7) Uani 1 1 d . . .
C29 C 0.3874(4) 0.3753(4) 0.3611(3) 0.0141(9) Uani 1 1 d . . .
H30 H 0.3485 0.4189 0.3174 0.017 Uiso 1 1 calc R . .
C30 C 0.5152(4) 0.3692(4) 0.3275(3) 0.0153(9) Uani 1 1 d . . .
C31 C 0.5826(4) 0.3155(3) 0.3864(3) 0.0122(8) Uani 1 1 d . . .
C32 C 0.7069(4) 0.3173(4) 0.3465(3) 0.0136(9) Uani 1 1 d . . .
C33 C 0.7623(4) 0.3680(4) 0.2509(3) 0.0170(9) Uani 1 1 d . . .
H31 H 0.8462 0.3686 0.2252 0.020 Uiso 1 1 calc R . .
C34 C 0.6941(4) 0.4183(4) 0.1925(3) 0.0191(10) Uani 1 1 d . . .
H32 H 0.7319 0.4511 0.1267 0.023 Uiso 1 1 calc R . .
C35 C 0.5731(4) 0.4204(4) 0.2298(3) 0.0176(9) Uani 1 1 d . . .
H33 H 0.5274 0.4567 0.1898 0.021 Uiso 1 1 calc R . .
O20 O 0.5367(3) 0.2639(3) 0.4791(2) 0.0152(7) Uani 1 1 d . . .
O21 O 0.7650(3) 0.2627(3) 0.4108(2) 0.0173(7) Uani 1 1 d . . .
C36 C 0.8919(4) 0.2723(4) 0.3741(3) 0.0198(10) Uani 1 1 d . . .
H34 H 0.9283 0.2473 0.3222 0.030 Uiso 1 1 calc R . .
H35 H 0.9255 0.2295 0.4238 0.030 Uiso 1 1 calc R . .
H36 H 0.9076 0.3467 0.3514 0.030 Uiso 1 1 calc R . .
O22 O 0.6251(3) 0.3342(3) 0.5874(3) 0.0252(8) Uani 1 1 d . . .
O23 O 0.7998(3) 0.2570(3) 0.5775(3) 0.0253(8) Uani 1 1 d . . .
O24 O 0.7548(4) 0.4080(3) 0.5969(3) 0.0387(10) Uani 1 1 d . . .
N8 N 0.7280(4) 0.3358(4) 0.5872(3) 0.0241(9) Uani 1 1 d . . .
O25 O 0.8190(3) 0.0415(3) 0.5209(2) 0.0191(7) Uani 1 1 d . . .
O26 O 0.8043(3) 0.0379(3) 0.6547(3) 0.0271(8) Uani 1 1 d . . .
O27 O 0.9173(4) -0.0828(3) 0.6042(3) 0.0351(10) Uani 1 1 d . . .
N9 N 0.8492(4) -0.0035(3) 0.5941(3) 0.0209(9) Uani 1 1 d . . .
O28 O 0.5858(3) 0.0407(3) 0.5315(2) 0.0202(7) Uani 1 1 d . . .
O29 O 0.5946(3) -0.0291(3) 0.6713(2) 0.0221(7) Uani 1 1 d . . .
O30 O 0.5663(3) -0.1283(3) 0.6111(3) 0.0298(9) Uani 1 1 d . . .
N10 N 0.5809(3) -0.0419(3) 0.6053(3) 0.0179(8) Uani 1 1 d . . .

loop_
_atom_site_aniso_label
_atom_site_aniso_U_11
_atom_site_aniso_U_22
_atom_site_aniso_U_33
_atom_site_aniso_U_23
_atom_site_aniso_U_13
_atom_site_aniso_U_12
Gd1 0.01483(11) 0.01772(13) 0.01079(11) -0.00715(9) -0.00426(8) -0.00003(8)
Cu1 0.0127(3) 0.0156(3) 0.0141(3) -0.0030(2) -0.0046(2) -0.0022(2)
C1 0.019(2) 0.016(3) 0.024(3) -0.010(2) 0.0027(19) -0.0018(19)
C2 0.023(2) 0.010(2) 0.010(2) -0.0026(17) 0.0028(17) -0.0024(18)
C3 0.031(3) 0.012(2) 0.014(2) -0.0060(19) -0.0001(19) -0.0026(19)
C4 0.047(3) 0.015(3) 0.012(2) -0.006(2) -0.002(2) -0.004(2)
C5 0.043(3) 0.020(3) 0.019(3) -0.011(2) 0.010(2) -0.005(2)
C6 0.026(3) 0.014(3) 0.031(3) -0.011(2) 0.011(2) -0.006(2)
O1 0.0137(15) 0.0209(18) 0.0083(14) -0.0017(13) 0.0003(12) -0.0043(13)
O2 0.0305(19) 0.026(2) 0.0129(16) -0.0101(15) -0.0078(14) 0.0015(15)
C7 0.044(3) 0.033(3) 0.018(2) -0.013(2) -0.017(2) 0.004(2)
C8 0.012(2) 0.014(2) 0.034(3) -0.009(2) -0.0006(19) -0.0006(17)
N1 0.0156(19) 0.017(2) 0.036(2) -0.0122(19) -0.0071(18) -0.0014(16)
O3 0.0181(17) 0.031(2) 0.044(2) -0.0169(19) -0.0141(16) 0.0034(15)
C9 0.021(3) 0.036(3) 0.055(4) -0.033(3) -0.021(3) 0.008(2)
C10 0.025(3) 0.046(4) 0.041(3) -0.028(3) -0.020(2) 0.006(2)
O4 0.0249(18) 0.025(2) 0.030(2) -0.0151(16) -0.0178(15) 0.0082(15)
N2 0.021(2) 0.018(2) 0.019(2) -0.0106(17) -0.0111(16) 0.0029(16)
C11 0.034(3) 0.017(2) 0.016(2) -0.009(2) -0.016(2) 0.003(2)
C12 0.028(3) 0.014(2) 0.013(2) -0.0061(19) -0.0060(19) -0.0037(19)
C13 0.019(2) 0.013(2) 0.0081(19) -0.0063(17) -0.0014(16) -0.0028(17)
C14 0.020(2) 0.015(2) 0.012(2) -0.0056(18) -0.0009(17) -0.0020(18)
C15 0.027(3) 0.021(3) 0.014(2) -0.009(2) 0.0061(19) -0.009(2)
C16 0.039(3) 0.016(3) 0.014(2) -0.008(2) 0.006(2) -0.009(2)
C17 0.042(3) 0.012(2) 0.011(2) -0.0035(19) -0.007(2) -0.005(2)
O5 0.0144(15) 0.0177(17) 0.0058(14) -0.0011(12) -0.0020(11) -0.0037(12)
O6 0.0097(15) 0.030(2) 0.0143(15) -0.0078(14) -0.0008(12) -0.0036(13)
C18 0.013(2) 0.043(3) 0.032(3) -0.020(3) -0.001(2) -0.007(2)
O7 0.0208(17) 0.0211(19) 0.0149(16) -0.0060(14) -0.0038(13) -0.0040(14)
O8 0.0309(19) 0.0228(19) 0.0132(16) -0.0066(15) -0.0029(14) -0.0014(15)
O9 0.0246(18) 0.0181(19) 0.035(2) -0.0137(16) -0.0075(16) -0.0029(14)
N3 0.0115(18) 0.022(2) 0.020(2) -0.0107(18) -0.0018(15) 0.0013(15)
O10 0.0219(18) 0.034(2) 0.036(2) -0.0184(18) -0.0113(16) 0.0044(16)
O11 0.056(3) 0.047(3) 0.054(3) -0.040(2) -0.042(2) 0.033(2)
O12 0.065(3) 0.059(3) 0.081(4) -0.054(3) -0.061(3) 0.043(3)
N4 0.033(3) 0.035(3) 0.053(3) -0.028(3) -0.031(2) 0.012(2)
O13 0.0220(18) 0.031(2) 0.0261(19) -0.0170(17) -0.0102(15) 0.0012(15)
O14 0.0220(17) 0.0211(19) 0.0258(18) -0.0134(15) -0.0099(14) 0.0018(14)
O15 0.033(2) 0.034(2) 0.032(2) -0.0227(18) -0.0048(17) -0.0095(17)
N5 0.020(2) 0.024(2) 0.0153(19) -0.0102(17) 0.0004(15) -0.0102(16)
Gd2 0.01376(11) 0.01526(13) 0.00980(11) -0.00502(9) -0.00347(8) -0.00013(8)
Cu2 0.0124(2) 0.0149(3) 0.0062(2) -0.0025(2) -0.00166(19) -0.0018(2)
C19 0.017(2) 0.015(2) 0.009(2) -0.0052(17) -0.0010(16) 0.0010(17)
C20 0.019(2) 0.011(2) 0.0087(19) -0.0056(17) -0.0021(16) -0.0013(17)
C21 0.018(2) 0.014(2) 0.013(2) -0.0076(18) -0.0046(17) 0.0024(17)
C22 0.028(3) 0.017(2) 0.013(2) -0.0056(19) -0.0102(19) 0.0033(19)
C23 0.033(3) 0.019(3) 0.007(2) -0.0063(19) -0.0023(18) -0.004(2)
C24 0.023(2) 0.017(2) 0.013(2) -0.0064(19) 0.0015(18) -0.0041(19)
O16 0.0131(14) 0.0163(16) 0.0061(14) -0.0012(12) -0.0020(11) -0.0012(12)
O17 0.0209(17) 0.029(2) 0.0129(15) -0.0107(14) -0.0075(13) 0.0002(14)
C25 0.026(3) 0.027(3) 0.020(2) -0.011(2) -0.014(2) 0.002(2)
C26 0.014(2) 0.014(2) 0.013(2) -0.0071(18) 0.0018(16) -0.0032(17)
N6 0.0157(18) 0.015(2) 0.0123(18) -0.0051(16) -0.0043(14) -0.0005(15)
O18 0.0143(15) 0.0286(19) 0.0132(15) -0.0097(14) -0.0032(12) -0.0038(13)
C27 0.021(2) 0.025(3) 0.013(2) -0.010(2) -0.0042(18) -0.0069(19)
C28 0.019(2) 0.025(3) 0.016(2) -0.010(2) -0.0056(18) -0.0051(19)
O19 0.0148(15) 0.0201(18) 0.0187(16) -0.0097(14) -0.0070(13) 0.0030(13)
N7 0.0118(17) 0.015(2) 0.0121(17) -0.0053(15) -0.0048(14) 0.0012(14)
C29 0.020(2) 0.014(2) 0.0100(19) -0.0029(17) -0.0074(17) -0.0022(17)
C30 0.020(2) 0.014(2) 0.009(2) -0.0030(17) -0.0019(17) -0.0031(17)
C31 0.017(2) 0.010(2) 0.0062(18) -0.0018(16) -0.0003(16) -0.0035(16)
C32 0.015(2) 0.013(2) 0.012(2) -0.0069(18) -0.0013(16) -0.0010(17)
C33 0.018(2) 0.016(2) 0.011(2) -0.0063(18) 0.0036(17) -0.0059(18)
C34 0.028(3) 0.014(2) 0.008(2) -0.0022(18) 0.0017(18) -0.0065(19)
C35 0.030(3) 0.013(2) 0.008(2) -0.0007(18) -0.0070(18) -0.0038(19)
O20 0.0145(15) 0.0203(18) 0.0057(14) 0.0000(13) -0.0022(12) -0.0044(13)
O21 0.0124(15) 0.0207(18) 0.0139(15) -0.0040(14) -0.0022(12) -0.0016(13)
C36 0.010(2) 0.024(3) 0.021(2) -0.010(2) -0.0003(17) -0.0010(18)
O22 0.0208(18) 0.0193(19) 0.035(2) -0.0122(16) -0.0092(15) 0.0020(14)
O23 0.0217(18) 0.029(2) 0.0272(19) -0.0114(16) -0.0094(15) -0.0014(15)
O24 0.066(3) 0.023(2) 0.039(2) -0.0066(19) -0.030(2) -0.013(2)
N8 0.031(2) 0.025(2) 0.019(2) -0.0066(18) -0.0102(18) -0.0063(18)
O25 0.0199(16) 0.0226(18) 0.0121(15) -0.0060(14) -0.0057(13) 0.0031(13)
O26 0.035(2) 0.031(2) 0.0258(19) -0.0190(17) -0.0190(16) 0.0117(16)
O27 0.037(2) 0.033(2) 0.037(2) -0.0189(19) -0.0192(19) 0.0171(18)
N9 0.021(2) 0.022(2) 0.020(2) -0.0088(18) -0.0094(16) 0.0043(17)
O28 0.0233(17) 0.0228(19) 0.0153(16) -0.0062(14) -0.0059(13) -0.0061(14)
O29 0.0287(19) 0.0198(18) 0.0131(16) -0.0049(14) -0.0042(14) -0.0012(14)
O30 0.028(2) 0.021(2) 0.038(2) -0.0172(17) 0.0016(17) -0.0067(15)
N10 0.0148(19) 0.018(2) 0.020(2) -0.0106(17) 0.0012(15) -0.0035(15)

loop_
_atom_type_symbol
_atom_type_description
_atom_type_scat_dispersion_real
_atom_type_scat_dispersion_imag
_atom_type_scat_source
C C 0.0033 0.0016 'International Tables Vol C Tables 4.2.6.8 and 6.1.1.4'
H H 0.0000 0.0000 'International Tables Vol C Tables 4.2.6.8 and 6.1.1.4'
N N 0.0061 0.0033 'International Tables Vol C Tables 4.2.6.8 and 6.1.1.4'
O O 0.0106 0.0060 'International Tables Vol C Tables 4.2.6.8 and 6.1.1.4'
Cu Cu 0.3201 1.2651 'International Tables Vol C Tables 4.2.6.8 and 6.1.1.4'
Gd Gd -0.1653 3.9035 'International Tables Vol C Tables 4.2.6.8 and 6.1.1.4'

loop_
_geom_angle_atom_site_label_1
_geom_angle_atom_site_label_2
_geom_angle_atom_site_label_3
_geom_angle
_geom_angle_site_symmetry_1
_geom_angle_site_symmetry_3
_geom_angle_publ_flag
O1 Gd1 O5 62.70(11) . . ?
O1 Gd1 O8 74.73(12) . . ?
O5 Gd1 O8 114.23(12) . . ?
O1 Gd1 O2 65.39(11) . . ?
O5 Gd1 O2 123.15(11) . . ?
O8 Gd1 O2 71.01(11) . . ?
O1 Gd1 O6 126.13(11) . . ?
O5 Gd1 O6 63.70(11) . . ?
O8 Gd1 O6 134.62(11) . . ?
O2 Gd1 O6 151.53(12) . . ?
O1 Gd1 O14 74.52(11) . . ?
O5 Gd1 O14 70.97(11) . . ?
O8 Gd1 O14 140.85(11) . . ?
O2 Gd1 O14 74.47(12) . . ?
O6 Gd1 O14 83.69(12) . . ?
O1 Gd1 O13 120.03(11) . . ?
O5 Gd1 O13 111.74(12) . . ?
O8 Gd1 O13 132.96(12) . . ?
O2 Gd1 O13 76.20(12) . . ?
O6 Gd1 O13 75.91(12) . . ?
O14 Gd1 O13 51.19(11) . . ?
O1 Gd1 O10 142.92(12) . . ?
O5 Gd1 O10 116.82(12) . . ?
O8 Gd1 O10 72.66(12) . . ?
O2 Gd1 O10 118.24(12) . . ?
O6 Gd1 O10 70.10(12) . . ?
O14 Gd1 O10 142.38(12) . . ?
O13 Gd1 O10 95.29(12) . . ?
O1 Gd1 O7 79.42(11) . . ?
O5 Gd1 O7 72.35(11) . . ?
O8 Gd1 O7 51.56(11) . . ?
O2 Gd1 O7 118.73(11) . . ?
O6 Gd1 O7 89.72(11) . . ?
O14 Gd1 O7 141.75(11) . . ?
O13 Gd1 O7 160.20(11) . . ?
O10 Gd1 O7 66.65(12) . . ?
O1 Gd1 O11 130.84(14) . . ?
O5 Gd1 O11 165.54(13) . . ?
O8 Gd1 O11 70.20(14) . . ?
O2 Gd1 O11 71.21(13) . . ?
O6 Gd1 O11 103.03(14) . . ?
O14 Gd1 O11 115.01(12) . . ?
O13 Gd1 O11 67.82(13) . . ?
O10 Gd1 O11 50.05(13) . . ?
O7 Gd1 O11 103.20(12) . . ?
O1 Gd1 N3 76.94(11) . . ?
O5 Gd1 N3 94.27(11) . . ?
O8 Gd1 N3 25.70(11) . . ?
O2 Gd1 N3 95.33(12) . . ?
O6 Gd1 N3 112.26(11) . . ?
O14 Gd1 N3 151.40(11) . . ?
O13 Gd1 N3 153.21(12) . . ?
O10 Gd1 N3 66.01(12) . . ?
O7 Gd1 N3 25.93(11) . . ?
O11 Gd1 N3 85.40(13) . . ?
O1 Gd1 N5 96.21(11) . . ?
O5 Gd1 N5 92.65(12) . . ?
O8 Gd1 N5 141.58(11) . . ?
O2 Gd1 N5 71.32(11) . . ?
O6 Gd1 N5 81.08(11) . . ?
O14 Gd1 N5 25.50(11) . . ?
O13 Gd1 N5 25.89(11) . . ?
O10 Gd1 N5 120.39(12) . . ?
O7 Gd1 N5 164.79(12) . . ?
O11 Gd1 N5 90.73(13) . . ?
N3 Gd1 N5 166.63(11) . . ?
O1 Cu1 O5 79.92(13) . . ?
O1 Cu1 N2 166.84(16) . . ?
O5 Cu1 N2 90.85(15) . . ?
O1 Cu1 N1 90.23(16) . . ?
O5 Cu1 N1 169.15(16) . . ?
N2 Cu1 N1 99.59(18) . . ?
O1 Cu1 Gd1 39.68(9) . . ?
O5 Cu1 Gd1 40.84(9) . . ?
N2 Cu1 Gd1 131.68(12) . . ?
N1 Cu1 Gd1 128.70(13) . . ?
C2 C1 C6 119.3(5) . . ?
C2 C1 C8 122.8(4) . . ?
C6 C1 C8 117.9(5) . . ?
O1 C2 C1 123.2(5) . . ?
O1 C2 C3 118.1(4) . . ?
C1 C2 C3 118.7(4) . . ?
C4 C3 O2 124.9(5) . . ?
C4 C3 C2 120.6(5) . . ?
O2 C3 C2 114.5(4) . . ?
C3 C4 C5 120.4(5) . . ?
C3 C4 H1 119.8 . . ?
C5 C4 H1 119.8 . . ?
C6 C5 C4 120.1(5) . . ?
C6 C5 H2 120.0 . . ?
C4 C5 H2 120.0 . . ?
C5 C6 C1 120.8(5) . . ?
C5 C6 H3 119.6 . . ?
C1 C6 H3 119.6 . . ?
C2 O1 Cu1 128.7(3) . . ?
C2 O1 Gd1 122.2(3) . . ?
Cu1 O1 Gd1 108.94(13) . . ?
C3 O2 C7 116.5(4) . . ?
C3 O2 Gd1 117.7(3) . . ?
C7 O2 Gd1 125.6(3) . . ?
O2 C7 H4 109.5 . . ?
O2 C7 H5 109.5 . . ?
H4 C7 H5 109.5 . . ?
O2 C7 H6 109.5 . . ?
H4 C7 H6 109.5 . . ?
H5 C7 H6 109.5 . . ?
N1 C8 C1 127.1(5) . . ?
N1 C8 H7 116.4 . . ?
C1 C8 H7 116.4 . . ?
C8 N1 O3 109.8(4) . . ?
C8 N1 Cu1 125.3(4) . . ?
O3 N1 Cu1 124.3(3) . . ?
N1 O3 C9 111.8(4) . . ?
O3 C9 C10 110.2(4) . . ?
O3 C9 H8 109.6 . . ?
C10 C9 H8 109.6 . . ?
O3 C9 H9 109.6 . . ?
C10 C9 H9 109.6 . . ?
H8 C9 H9 108.1 . . ?
O4 C10 C9 111.7(4) . . ?
O4 C10 H10 109.3 . . ?
C9 C10 H10 109.3 . . ?
O4 C10 H11 109.3 . . ?
C9 C10 H11 109.3 . . ?
H10 C10 H11 107.9 . . ?
N2 O4 C10 111.3(4) . . ?
C11 N2 O4 111.6(4) . . ?
C11 N2 Cu1 128.1(3) . . ?
O4 N2 Cu1 119.9(3) . . ?
N2 C11 C12 124.9(4) . . ?
N2 C11 H12 117.6 . . ?
C12 C11 H12 117.6 . . ?
C13 C12 C17 119.5(5) . . ?
C13 C12 C11 122.2(4) . . ?
C17 C12 C11 118.1(4) . . ?
O5 C13 C12 124.7(4) . . ?
O5 C13 C14 117.1(4) . . ?
C12 C13 C14 118.2(4) . . ?
C15 C14 O6 123.9(4) . . ?
C15 C14 C13 122.2(5) . . ?
O6 C14 C13 113.9(4) . . ?
C14 C15 C16 118.8(5) . . ?
C14 C15 H13 120.6 . . ?
C16 C15 H13 120.6 . . ?
C17 C16 C15 120.3(4) . . ?
C17 C16 H14 119.8 . . ?
C15 C16 H14 119.8 . . ?
C16 C17 C12 120.9(5) . . ?
C16 C17 H15 119.6 . . ?
C12 C17 H15 119.6 . . ?
C13 O5 Cu1 127.7(3) . . ?
C13 O5 Gd1 124.1(3) . . ?
Cu1 O5 Gd1 107.40(13) . . ?
C14 O6 C18 116.6(4) . . ?
C14 O6 Gd1 120.2(3) . . ?
C18 O6 Gd1 123.2(3) . . ?
O6 C18 H16 109.5 . . ?
O6 C18 H17 109.5 . . ?
H16 C18 H17 109.5 . . ?
O6 C18 H18 109.5 . . ?
H16 C18 H18 109.5 . . ?
H17 C18 H18 109.5 . . ?
N3 O7 Gd1 94.5(3) . . ?
N3 O8 Gd1 96.8(3) . . ?
O9 N3 O8 121.6(4) . . ?
O9 N3 O7 121.6(4) . . ?
O8 N3 O7 116.8(4) . . ?
O9 N3 Gd1 175.3(3) . . ?
O8 N3 Gd1 57.5(2) . . ?
O7 N3 Gd1 59.5(2) . . ?
N4 O10 Gd1 97.4(3) . . ?
N4 O11 Gd1 95.0(3) . . ?
O12 N4 O11 121.9(5) . . ?
O12 N4 O10 122.0(5) . . ?
O11 N4 O10 116.1(4) . . ?
O12 N4 Gd1 168.7(4) . . ?
O11 N4 Gd1 59.8(3) . . ?
O10 N4 Gd1 57.4(2) . . ?
N5 O13 Gd1 95.3(3) . . ?
N5 O14 Gd1 96.3(3) . . ?
O15 N5 O14 121.7(4) . . ?
O15 N5 O13 122.0(4) . . ?
O14 N5 O13 116.2(4) . . ?
O15 N5 Gd1 172.1(3) . . ?
O14 N5 Gd1 58.2(2) . . ?
O13 N5 Gd1 58.8(2) . . ?
O16 Gd2 O20 62.56(10) . . ?
O16 Gd2 O25 142.48(11) . . ?
O20 Gd2 O25 117.95(11) . . ?
O16 Gd2 O22 80.58(11) . . ?
O20 Gd2 O22 75.99(12) . . ?
O25 Gd2 O22 136.94(12) . . ?
O16 Gd2 O28 77.05(11) . . ?
O20 Gd2 O28 71.02(11) . . ?
O25 Gd2 O28 69.13(12) . . ?
O22 Gd2 O28 145.96(12) . . ?
O16 Gd2 O29 74.16(11) . . ?
O20 Gd2 O29 113.65(11) . . ?
O25 Gd2 O29 72.24(11) . . ?
O22 Gd2 O29 143.13(12) . . ?
O28 Gd2 O29 51.26(11) . . ?
O16 Gd2 O17 64.09(11) . . ?
O20 Gd2 O17 120.91(11) . . ?
O25 Gd2 O17 119.47(11) . . ?
O22 Gd2 O17 72.09(12) . . ?
O28 Gd2 O17 118.70(11) . . ?
O29 Gd2 O17 72.85(11) . . ?
O16 Gd2 O21 125.51(10) . . ?
O20 Gd2 O21 63.32(10) . . ?
O25 Gd2 O21 72.25(11) . . ?
O22 Gd2 O21 80.97(12) . . ?
O28 Gd2 O21 91.48(11) . . ?
O29 Gd2 O21 135.75(11) . . ?
O17 Gd2 O21 149.64(11) . . ?
O16 Gd2 O23 127.27(11) . . ?
O20 Gd2 O23 114.71(12) . . ?
O25 Gd2 O23 88.16(12) . . ?
O22 Gd2 O23 51.16(12) . . ?
O28 Gd2 O23 155.48(11) . . ?
O29 Gd2 O23 131.53(12) . . ?
O17 Gd2 O23 80.01(11) . . ?
O21 Gd2 O23 72.17(11) . . ?
O16 Gd2 O26 127.12(12) . . ?
O20 Gd2 O26 168.42(11) . . ?
O25 Gd2 O26 50.72(11) . . ?
O22 Gd2 O26 110.40(12) . . ?
O28 Gd2 O26 103.55(12) . . ?
O29 Gd2 O26 67.43(12) . . ?
O17 Gd2 O26 70.65(11) . . ?
O21 Gd2 O26 107.37(12) . . ?
O23 Gd2 O26 65.95(12) . . ?
O16 Gd2 N10 76.12(11) . . ?
O20 Gd2 N10 93.56(12) . . ?
O25 Gd2 N10 66.36(11) . . ?
O22 Gd2 N10 156.70(11) . . ?
O28 Gd2 N10 25.71(11) . . ?
O29 Gd2 N10 25.72(11) . . ?
O17 Gd2 N10 96.82(11) . . ?
O21 Gd2 N10 113.26(11) . . ?
O23 Gd2 N10 148.97(11) . . ?
O26 Gd2 N10 83.77(12) . . ?
O16 Gd2 N8 103.73(12) . . ?
O20 Gd2 N8 96.16(12) . . ?
O25 Gd2 N8 113.12(12) . . ?
O22 Gd2 N8 25.53(12) . . ?
O28 Gd2 N8 165.38(12) . . ?
O29 Gd2 N8 143.28(12) . . ?
O17 Gd2 N8 73.57(12) . . ?
O21 Gd2 N8 76.09(12) . . ?
O23 Gd2 N8 25.67(12) . . ?
O26 Gd2 N8 87.72(12) . . ?
N10 Gd2 N8 168.91(12) . . ?
O16 Cu2 O20 79.86(13) . . ?
O16 Cu2 N7 167.66(15) . . ?
O20 Cu2 N7 91.31(14) . . ?
O16 Cu2 N6 89.88(14) . . ?
O20 Cu2 N6 165.97(15) . . ?
N7 Cu2 N6 100.17(16) . . ?
O16 Cu2 Gd2 39.87(9) . . ?
O20 Cu2 Gd2 41.27(9) . . ?
N7 Cu2 Gd2 132.49(11) . . ?
N6 Cu2 Gd2 126.36(11) . . ?
C20 C19 C24 119.5(4) . . ?
C20 C19 C26 122.1(4) . . ?
C24 C19 C26 118.3(4) . . ?
O16 C20 C21 118.0(4) . . ?
O16 C20 C19 123.6(4) . . ?
C21 C20 C19 118.4(4) . . ?
C22 C21 O17 124.4(4) . . ?
C22 C21 C20 122.0(4) . . ?
O17 C21 C20 113.6(4) . . ?
C21 C22 C23 118.8(4) . . ?
C21 C22 H19 120.6 . . ?
C23 C22 H19 120.6 . . ?
C24 C23 C22 120.6(4) . . ?
C24 C23 H20 119.7 . . ?
C22 C23 H20 119.7 . . ?
C23 C24 C19 120.7(4) . . ?
C23 C24 H21 119.7 . . ?
C19 C24 H21 119.7 . . ?
C20 O16 Cu2 129.4(3) . . ?
C20 O16 Gd2 121.7(3) . . ?
Cu2 O16 Gd2 108.68(13) . . ?
C21 O17 C25 116.9(4) . . ?
C21 O17 Gd2 116.7(3) . . ?
C25 O17 Gd2 126.3(3) . . ?
O17 C25 H22 109.5 . . ?
O17 C25 H23 109.5 . . ?
H22 C25 H23 109.5 . . ?
O17 C25 H24 109.5 . . ?
H22 C25 H24 109.5 . . ?
H23 C25 H24 109.5 . . ?
N6 C26 C19 126.3(4) . . ?
N6 C26 H25 116.8 . . ?
C19 C26 H25 116.8 . . ?
C26 N6 O18 109.7(4) . . ?
C26 N6 Cu2 126.5(3) . . ?
O18 N6 Cu2 123.6(3) . . ?
N6 O18 C27 112.3(3) . . ?
O18 C27 C28 110.3(4) . . ?
O18 C27 H26 109.6 . . ?
C28 C27 H26 109.6 . . ?
O18 C27 H27 109.6 . . ?
C28 C27 H27 109.6 . . ?
H26 C27 H27 108.1 . . ?
O19 C28 C27 112.9(4) . . ?
O19 C28 H28 109.0 . . ?
C27 C28 H28 109.0 . . ?
O19 C28 H29 109.0 . . ?
C27 C28 H29 109.0 . . ?
H28 C28 H29 107.8 . . ?
N7 O19 C28 110.7(3) . . ?
C29 N7 O19 111.5(4) . . ?
C29 N7 Cu2 128.0(3) . . ?
O19 N7 Cu2 120.0(3) . . ?
N7 C29 C30 124.7(4) . . ?
N7 C29 H30 117.6 . . ?
C30 C29 H30 117.6 . . ?
C31 C30 C35 119.6(4) . . ?
C31 C30 C29 123.2(4) . . ?
C35 C30 C29 117.2(4) . . ?
O20 C31 C30 124.3(4) . . ?
O20 C31 C32 117.3(4) . . ?
C30 C31 C32 118.5(4) . . ?
O21 C32 C33 124.9(4) . . ?
O21 C32 C31 113.8(4) . . ?
C33 C32 C31 121.2(4) . . ?
C32 C33 C34 119.7(4) . . ?
C32 C33 H31 120.1 . . ?
C34 C33 H31 120.1 . . ?
C35 C34 C33 120.2(4) . . ?
C35 C34 H32 119.9 . . ?
C33 C34 H32 119.9 . . ?
C34 C35 C30 120.7(4) . . ?
C34 C35 H33 119.7 . . ?
C30 C35 H33 119.7 . . ?
C31 O20 Cu2 127.9(3) . . ?
C31 O20 Gd2 124.3(3) . . ?
Cu2 O20 Gd2 106.69(13) . . ?
C32 O21 C36 115.3(3) . . ?
C32 O21 Gd2 120.6(3) . . ?
C36 O21 Gd2 124.0(3) . . ?
O21 C36 H34 109.5 . . ?
O21 C36 H35 109.5 . . ?
H34 C36 H35 109.5 . . ?
O21 C36 H36 109.5 . . ?
H34 C36 H36 109.5 . . ?
H35 C36 H36 109.5 . . ?
N8 O22 Gd2 97.6(3) . . ?
N8 O23 Gd2 95.5(3) . . ?
O24 N8 O22 121.6(5) . . ?
O24 N8 O23 122.7(5) . . ?
O22 N8 O23 115.7(4) . . ?
O24 N8 Gd2 175.8(4) . . ?
O22 N8 Gd2 56.9(2) . . ?
O23 N8 Gd2 58.9(2) . . ?
N9 O25 Gd2 98.0(2) . . ?
N9 O26 Gd2 93.4(3) . . ?
O27 N9 O26 122.4(4) . . ?
O27 N9 O25 121.2(4) . . ?
O26 N9 O25 116.4(4) . . ?
O27 N9 Gd2 168.7(4) . . ?
O26 N9 Gd2 61.2(2) . . ?
O25 N9 Gd2 56.4(2) . . ?
N10 O28 Gd2 96.3(3) . . ?
N10 O29 Gd2 95.7(3) . . ?
O30 N10 O29 122.3(4) . . ?
O30 N10 O28 121.6(4) . . ?
O29 N10 O28 116.1(4) . . ?
O30 N10 Gd2 171.7(3) . . ?
O29 N10 Gd2 58.6(2) . . ?
O28 N10 Gd2 58.0(2) . . ?

loop_
_geom_bond_atom_site_label_1
_geom_bond_atom_site_label_2
_geom_bond_distance
_geom_bond_site_symmetry_2
_geom_bond_publ_flag
Gd1 O1 2.361(3) . ?
Gd1 O5 2.397(3) . ?
Gd1 O8 2.469(4) . ?
Gd1 O2 2.484(3) . ?
Gd1 O6 2.484(3) . ?
Gd1 O14 2.490(3) . ?
Gd1 O13 2.502(4) . ?
Gd1 O10 2.512(4) . ?
Gd1 O7 2.514(3) . ?
Gd1 O11 2.567(4) . ?
Gd1 N3 2.908(4) . ?
Gd1 N5 2.913(4) . ?
Cu1 O1 1.926(3) . ?
Cu1 O5 1.929(3) . ?
Cu1 N2 1.947(4) . ?
Cu1 N1 1.996(4) . ?
C1 C2 1.400(7) . ?
C1 C6 1.410(7) . ?
C1 C8 1.424(8) . ?
C2 O1 1.340(5) . ?
C2 C3 1.413(7) . ?
C3 C4 1.376(6) . ?
C3 O2 1.385(6) . ?
C4 C5 1.388(8) . ?
C4 H1 0.9500 . ?
C5 C6 1.368(9) . ?
C5 H2 0.9500 . ?
C6 H3 0.9500 . ?
O2 C7 1.464(6) . ?
C7 H4 0.9800 . ?
C7 H5 0.9800 . ?
C7 H6 0.9800 . ?
C8 N1 1.291(7) . ?
C8 H7 0.9500 . ?
N1 O3 1.413(5) . ?
O3 C9 1.435(7) . ?
C9 C10 1.513(9) . ?
C9 H8 0.9900 . ?
C9 H9 0.9900 . ?
C10 O4 1.440(6) . ?
C10 H10 0.9900 . ?
C10 H11 0.9900 . ?
O4 N2 1.421(5) . ?
N2 C11 1.292(6) . ?
C11 C12 1.437(7) . ?
C11 H12 0.9500 . ?
C12 C13 1.395(6) . ?
C12 C17 1.411(6) . ?
C13 O5 1.336(5) . ?
C13 C14 1.400(6) . ?
C14 C15 1.385(6) . ?
C14 O6 1.393(6) . ?
C15 C16 1.394(8) . ?
C15 H13 0.9500 . ?
C16 C17 1.371(8) . ?
C16 H14 0.9500 . ?
C17 H15 0.9500 . ?
O6 C18 1.451(6) . ?
C18 H16 0.9800 . ?
C18 H17 0.9800 . ?
C18 H18 0.9800 . ?
O7 N3 1.276(5) . ?
O8 N3 1.270(5) . ?
O9 N3 1.223(5) . ?
O10 N4 1.272(6) . ?
O11 N4 1.261(6) . ?
O12 N4 1.219(6) . ?
O13 N5 1.277(5) . ?
O14 N5 1.262(5) . ?
O15 N5 1.224(5) . ?
Gd2 O16 2.368(3) . ?
Gd2 O20 2.409(3) . ?
Gd2 O25 2.462(3) . ?
Gd2 O22 2.473(4) . ?
Gd2 O28 2.490(3) . ?
Gd2 O29 2.503(4) . ?
Gd2 O17 2.506(3) . ?
Gd2 O21 2.508(3) . ?
Gd2 O23 2.516(4) . ?
Gd2 O26 2.570(4) . ?
Gd2 N10 2.918(4) . ?
Gd2 N8 2.926(4) . ?
Cu2 O16 1.927(3) . ?
Cu2 O20 1.938(3) . ?
Cu2 N7 1.954(4) . ?
Cu2 N6 1.993(4) . ?
C19 C20 1.405(6) . ?
C19 C24 1.417(6) . ?
C19 C26 1.443(6) . ?
C20 O16 1.328(5) . ?
C20 C21 1.405(6) . ?
C21 C22 1.379(6) . ?
C21 O17 1.388(6) . ?
C22 C23 1.411(7) . ?
C22 H19 0.9500 . ?
C23 C24 1.362(7) . ?
C23 H20 0.9500 . ?
C24 H21 0.9500 . ?
O17 C25 1.450(5) . ?
C25 H22 0.9800 . ?
C25 H23 0.9800 . ?
C25 H24 0.9800 . ?
C26 N6 1.287(6) . ?
C26 H25 0.9500 . ?
N6 O18 1.412(5) . ?
O18 C27 1.442(5) . ?
C27 C28 1.492(7) . ?
C27 H26 0.9900 . ?
C27 H27 0.9900 . ?
C28 O19 1.439(6) . ?
C28 H28 0.9900 . ?
C28 H29 0.9900 . ?
O19 N7 1.422(5) . ?
N7 C29 1.299(6) . ?
C29 C30 1.442(6) . ?
C29 H30 0.9500 . ?
C30 C31 1.402(6) . ?
C30 C35 1.417(6) . ?
C31 O20 1.337(5) . ?
C31 C32 1.409(6) . ?
C32 O21 1.384(5) . ?
C32 C33 1.386(6) . ?
C33 C34 1.398(7) . ?
C33 H31 0.9500 . ?
C34 C35 1.369(7) . ?
C34 H32 0.9500 . ?
C35 H33 0.9500 . ?
O21 C36 1.450(5) . ?
C36 H34 0.9800 . ?
C36 H35 0.9800 . ?
C36 H36 0.9800 . ?
O22 N8 1.272(6) . ?
O23 N8 1.273(6) . ?
O24 N8 1.220(6) . ?
O25 N9 1.279(5) . ?
O26 N9 1.259(5) . ?
O27 N9 1.222(5) . ?
O28 N10 1.273(5) . ?
O29 N10 1.272(5) . ?
O30 N10 1.220(5) . ?

loop_
_geom_torsion_atom_site_label_1
_geom_torsion_atom_site_label_2
_geom_torsion_atom_site_label_3
_geom_torsion_atom_site_label_4
_geom_torsion
_geom_torsion_site_symmetry_1
_geom_torsion_site_symmetry_2
_geom_torsion_site_symmetry_3
_geom_torsion_site_symmetry_4
_geom_torsion_publ_flag
O5 Gd1 Cu1 O1 167.2(2) . . . . ?
O8 Gd1 Cu1 O1 -56.04(17) . . . . ?
O2 Gd1 Cu1 O1 15.06(18) . . . . ?
O6 Gd1 Cu1 O1 168.81(17) . . . . ?
O14 Gd1 Cu1 O1 87.04(18) . . . . ?
O13 Gd1 Cu1 O1 92.18(19) . . . . ?
O10 Gd1 Cu1 O1 -123.6(2) . . . . ?
O7 Gd1 Cu1 O1 -103.53(18) . . . . ?
O11 Gd1 Cu1 O1 -31.9(3) . . . . ?
N3 Gd1 Cu1 O1 -79.47(18) . . . . ?
N5 Gd1 Cu1 O1 87.00(17) . . . . ?
O1 Gd1 Cu1 O5 -167.2(2) . . . . ?
O8 Gd1 Cu1 O5 136.74(16) . . . . ?
O2 Gd1 Cu1 O5 -152.16(17) . . . . ?
O6 Gd1 Cu1 O5 1.58(16) . . . . ?
O14 Gd1 Cu1 O5 -80.19(17) . . . . ?
O13 Gd1 Cu1 O5 -75.04(18) . . . . ?
O10 Gd1 Cu1 O5 69.2(2) . . . . ?
O7 Gd1 Cu1 O5 89.24(17) . . . . ?
O11 Gd1 Cu1 O5 160.8(3) . . . . ?
N3 Gd1 Cu1 O5 113.31(17) . . . . ?
N5 Gd1 Cu1 O5 -80.22(17) . . . . ?
O1 Gd1 Cu1 N2 -165.6(2) . . . . ?
O5 Gd1 Cu1 N2 1.6(2) . . . . ?
O8 Gd1 Cu1 N2 138.34(17) . . . . ?
O2 Gd1 Cu1 N2 -150.56(17) . . . . ?
O6 Gd1 Cu1 N2 3.18(17) . . . . ?
O14 Gd1 Cu1 N2 -78.59(18) . . . . ?
O13 Gd1 Cu1 N2 -73.45(18) . . . . ?
O10 Gd1 Cu1 N2 70.8(2) . . . . ?
O7 Gd1 Cu1 N2 90.84(17) . . . . ?
O11 Gd1 Cu1 N2 162.4(3) . . . . ?
N3 Gd1 Cu1 N2 114.91(17) . . . . ?
N5 Gd1 Cu1 N2 -78.63(17) . . . . ?
O1 Gd1 Cu1 N1 16.8(2) . . . . ?
O5 Gd1 Cu1 N1 -176.0(2) . . . . ?
O8 Gd1 Cu1 N1 -39.24(17) . . . . ?
O2 Gd1 Cu1 N1 31.86(18) . . . . ?
O6 Gd1 Cu1 N1 -174.40(17) . . . . ?
O14 Gd1 Cu1 N1 103.83(18) . . . . ?
O13 Gd1 Cu1 N1 108.97(19) . . . . ?
O10 Gd1 Cu1 N1 -106.8(2) . . . . ?
O7 Gd1 Cu1 N1 -86.74(17) . . . . ?
O11 Gd1 Cu1 N1 -15.1(3) . . . . ?
N3 Gd1 Cu1 N1 -62.67(17) . . . . ?
N5 Gd1 Cu1 N1 103.79(17) . . . . ?
C6 C1 C2 O1 -177.8(4) . . . . ?
C8 C1 C2 O1 1.2(7) . . . . ?
C6 C1 C2 C3 2.7(7) . . . . ?
C8 C1 C2 C3 -178.3(4) . . . . ?
O1 C2 C3 C4 177.8(4) . . . . ?
C1 C2 C3 C4 -2.6(7) . . . . ?
O1 C2 C3 O2 -3.1(6) . . . . ?
C1 C2 C3 O2 176.4(4) . . . . ?
O2 C3 C4 C5 -178.0(4) . . . . ?
C2 C3 C4 C5 0.9(7) . . . . ?
C3 C4 C5 C6 0.7(8) . . . . ?
C4 C5 C6 C1 -0.5(8) . . . . ?
C2 C1 C6 C5 -1.2(7) . . . . ?
C8 C1 C6 C5 179.8(5) . . . . ?
C1 C2 O1 Cu1 -14.9(7) . . . . ?
C3 C2 O1 Cu1 164.6(3) . . . . ?
C1 C2 O1 Gd1 170.8(3) . . . . ?
C3 C2 O1 Gd1 -9.7(6) . . . . ?
O5 Cu1 O1 C2 -166.4(4) . . . . ?
N2 Cu1 O1 C2 -120.4(7) . . . . ?
N1 Cu1 O1 C2 18.1(4) . . . . ?
Gd1 Cu1 O1 C2 -174.9(5) . . . . ?
O5 Cu1 O1 Gd1 8.45(14) . . . . ?
N2 Cu1 O1 Gd1 54.5(7) . . . . ?
N1 Cu1 O1 Gd1 -166.97(17) . . . . ?
O5 Gd1 O1 C2 167.8(4) . . . . ?
O8 Gd1 O1 C2 -63.9(3) . . . . ?
O2 Gd1 O1 C2 11.8(3) . . . . ?
O6 Gd1 O1 C2 161.4(3) . . . . ?
O14 Gd1 O1 C2 91.5(3) . . . . ?
O13 Gd1 O1 C2 67.2(4) . . . . ?
O10 Gd1 O1 C2 -93.1(4) . . . . ?
O7 Gd1 O1 C2 -116.8(3) . . . . ?
O11 Gd1 O1 C2 -18.4(4) . . . . ?
N3 Gd1 O1 C2 -90.4(3) . . . . ?
N5 Gd1 O1 C2 78.0(3) . . . . ?
O5 Gd1 O1 Cu1 -7.53(12) . . . . ?
O8 Gd1 O1 Cu1 120.76(17) . . . . ?
O2 Gd1 O1 Cu1 -163.47(19) . . . . ?
O6 Gd1 O1 Cu1 -13.8(2) . . . . ?
O14 Gd1 O1 Cu1 -83.77(16) . . . . ?
O13 Gd1 O1 Cu1 -108.07(16) . . . . ?
O10 Gd1 O1 Cu1 91.6(2) . . . . ?
O7 Gd1 O1 Cu1 67.96(15) . . . . ?
O11 Gd1 O1 Cu1 166.32(14) . . . . ?
N3 Gd1 O1 Cu1 94.34(16) . . . . ?
N5 Gd1 O1 Cu1 -97.31(16) . . . . ?
C4 C3 O2 C7 7.1(7) . . . . ?
C2 C3 O2 C7 -171.9(4) . . . . ?
C4 C3 O2 Gd1 -167.6(4) . . . . ?
C2 C3 O2 Gd1 13.4(5) . . . . ?
O1 Gd1 O2 C3 -13.0(3) . . . . ?
O5 Gd1 O2 C3 -38.6(3) . . . . ?
O8 Gd1 O2 C3 68.4(3) . . . . ?
O6 Gd1 O2 C3 -134.0(3) . . . . ?
O14 Gd1 O2 C3 -92.8(3) . . . . ?
O13 Gd1 O2 C3 -145.8(3) . . . . ?
O10 Gd1 O2 C3 125.6(3) . . . . ?
O7 Gd1 O2 C3 48.2(3) . . . . ?
O11 Gd1 O2 C3 143.3(3) . . . . ?
N3 Gd1 O2 C3 60.0(3) . . . . ?
N5 Gd1 O2 C3 -119.3(3) . . . . ?
O1 Gd1 O2 C7 172.8(4) . . . . ?
O5 Gd1 O2 C7 147.2(3) . . . . ?
O8 Gd1 O2 C7 -105.7(4) . . . . ?
O6 Gd1 O2 C7 51.8(5) . . . . ?
O14 Gd1 O2 C7 93.1(4) . . . . ?
O13 Gd1 O2 C7 40.0(4) . . . . ?
O10 Gd1 O2 C7 -48.6(4) . . . . ?
O7 Gd1 O2 C7 -125.9(4) . . . . ?
O11 Gd1 O2 C7 -30.9(4) . . . . ?
N3 Gd1 O2 C7 -114.2(4) . . . . ?
N5 Gd1 O2 C7 66.6(4) . . . . ?
C2 C1 C8 N1 2.5(8) . . . . ?
C6 C1 C8 N1 -178.6(5) . . . . ?
C1 C8 N1 O3 178.9(5) . . . . ?
C1 C8 N1 Cu1 7.0(7) . . . . ?
O1 Cu1 N1 C8 -14.0(4) . . . . ?
O5 Cu1 N1 C8 -38.7(11) . . . . ?
N2 Cu1 N1 C8 157.2(4) . . . . ?
Gd1 Cu1 N1 C8 -24.6(5) . . . . ?
O1 Cu1 N1 O3 175.3(4) . . . . ?
O5 Cu1 N1 O3 150.6(7) . . . . ?
N2 Cu1 N1 O3 -13.5(4) . . . . ?
Gd1 Cu1 N1 O3 164.7(3) . . . . ?
C8 N1 O3 C9 150.6(4) . . . . ?
Cu1 N1 O3 C9 -37.4(5) . . . . ?
N1 O3 C9 C10 102.7(5) . . . . ?
O3 C9 C10 O4 -48.1(6) . . . . ?
C9 C10 O4 N2 -59.7(5) . . . . ?
C10 O4 N2 C11 -99.2(5) . . . . ?
C10 O4 N2 Cu1 87.6(4) . . . . ?
O1 Cu1 N2 C11 -53.7(9) . . . . ?
O5 Cu1 N2 C11 -8.6(4) . . . . ?
N1 Cu1 N2 C11 168.5(4) . . . . ?
Gd1 Cu1 N2 C11 -9.6(5) . . . . ?
O1 Cu1 N2 O4 118.3(6) . . . . ?
O5 Cu1 N2 O4 163.5(3) . . . . ?
N1 Cu1 N2 O4 -19.5(3) . . . . ?
Gd1 Cu1 N2 O4 162.4(2) . . . . ?
O4 N2 C11 C12 -172.7(4) . . . . ?
Cu1 N2 C11 C12 -0.1(7) . . . . ?
N2 C11 C12 C13 10.2(7) . . . . ?
N2 C11 C12 C17 -174.1(4) . . . . ?
C17 C12 C13 O5 177.3(4) . . . . ?
C11 C12 C13 O5 -7.0(7) . . . . ?
C17 C12 C13 C14 -3.5(7) . . . . ?
C11 C12 C13 C14 172.2(4) . . . . ?
O5 C13 C14 C15 -176.6(4) . . . . ?
C12 C13 C14 C15 4.1(7) . . . . ?
O5 C13 C14 O6 1.7(6) . . . . ?
C12 C13 C14 O6 -177.6(4) . . . . ?
O6 C14 C15 C16 179.9(4) . . . . ?
C13 C14 C15 C16 -1.9(7) . . . . ?
C14 C15 C16 C17 -0.9(7) . . . . ?
C15 C16 C17 C12 1.5(7) . . . . ?
C13 C12 C17 C16 0.8(7) . . . . ?
C11 C12 C17 C16 -175.1(4) . . . . ?
C12 C13 O5 Cu1 -5.9(6) . . . . ?
C14 C13 O5 Cu1 174.9(3) . . . . ?
C12 C13 O5 Gd1 -174.0(3) . . . . ?
C14 C13 O5 Gd1 6.7(5) . . . . ?
O1 Cu1 O5 C13 -178.0(4) . . . . ?
N2 Cu1 O5 C13 11.5(4) . . . . ?
N1 Cu1 O5 C13 -152.9(8) . . . . ?
Gd1 Cu1 O5 C13 -169.7(4) . . . . ?
O1 Cu1 O5 Gd1 -8.25(14) . . . . ?
N2 Cu1 O5 Gd1 -178.81(15) . . . . ?
N1 Cu1 O5 Gd1 16.9(9) . . . . ?
O1 Gd1 O5 C13 177.6(4) . . . . ?
O8 Gd1 O5 C13 121.5(3) . . . . ?
O2 Gd1 O5 C13 -156.1(3) . . . . ?
O6 Gd1 O5 C13 -8.0(3) . . . . ?
O14 Gd1 O5 C13 -100.4(3) . . . . ?
O13 Gd1 O5 C13 -68.7(3) . . . . ?
O10 Gd1 O5 C13 39.5(4) . . . . ?
O7 Gd1 O5 C13 90.7(3) . . . . ?
O11 Gd1 O5 C13 16.6(7) . . . . ?
N3 Gd1 O5 C13 104.7(3) . . . . ?
N5 Gd1 O5 C13 -86.7(3) . . . . ?
O1 Gd1 O5 Cu1 7.45(12) . . . . ?
O8 Gd1 O5 Cu1 -48.69(17) . . . . ?
O2 Gd1 O5 Cu1 33.72(19) . . . . ?
O6 Gd1 O5 Cu1 -178.24(18) . . . . ?
O14 Gd1 O5 Cu1 89.42(15) . . . . ?
O13 Gd1 O5 Cu1 121.06(14) . . . . ?
O10 Gd1 O5 Cu1 -130.71(14) . . . . ?
O7 Gd1 O5 Cu1 -79.53(15) . . . . ?
O11 Gd1 O5 Cu1 -153.6(4) . . . . ?
N3 Gd1 O5 Cu1 -65.49(15) . . . . ?
N5 Gd1 O5 Cu1 103.07(15) . . . . ?
C15 C14 O6 C18 -9.2(7) . . . . ?
C13 C14 O6 C18 172.6(4) . . . . ?
C15 C14 O6 Gd1 169.4(4) . . . . ?
C13 C14 O6 Gd1 -8.9(5) . . . . ?
O1 Gd1 O6 C14 14.9(4) . . . . ?
O5 Gd1 O6 C14 8.6(3) . . . . ?
O8 Gd1 O6 C14 -90.3(3) . . . . ?
O2 Gd1 O6 C14 120.2(3) . . . . ?
O14 Gd1 O6 C14 80.5(3) . . . . ?
O13 Gd1 O6 C14 132.0(3) . . . . ?
O10 Gd1 O6 C14 -126.9(3) . . . . ?
O7 Gd1 O6 C14 -61.7(3) . . . . ?
O11 Gd1 O6 C14 -165.2(3) . . . . ?
N3 Gd1 O6 C14 -74.9(3) . . . . ?
N5 Gd1 O6 C14 106.1(3) . . . . ?
O1 Gd1 O6 C18 -166.6(3) . . . . ?
O5 Gd1 O6 C18 -172.9(4) . . . . ?
O8 Gd1 O6 C18 88.2(4) . . . . ?
O2 Gd1 O6 C18 -61.3(4) . . . . ?
O14 Gd1 O6 C18 -101.0(4) . . . . ?
O13 Gd1 O6 C18 -49.5(3) . . . . ?
O10 Gd1 O6 C18 51.5(3) . . . . ?
O7 Gd1 O6 C18 116.7(4) . . . . ?
O11 Gd1 O6 C18 13.2(4) . . . . ?
N3 Gd1 O6 C18 103.6(3) . . . . ?
N5 Gd1 O6 C18 -75.4(4) . . . . ?
O1 Gd1 O7 N3 81.9(2) . . . . ?
O5 Gd1 O7 N3 146.4(3) . . . . ?
O8 Gd1 O7 N3 3.0(2) . . . . ?
O2 Gd1 O7 N3 27.7(3) . . . . ?
O6 Gd1 O7 N3 -151.2(2) . . . . ?
O14 Gd1 O7 N3 129.4(2) . . . . ?
O13 Gd1 O7 N3 -108.3(4) . . . . ?
O10 Gd1 O7 N3 -82.8(3) . . . . ?
O11 Gd1 O7 N3 -47.9(3) . . . . ?
N5 Gd1 O7 N3 156.3(4) . . . . ?
O1 Gd1 O8 N3 -91.6(3) . . . . ?
O5 Gd1 O8 N3 -41.7(3) . . . . ?
O2 Gd1 O8 N3 -160.3(3) . . . . ?
O6 Gd1 O8 N3 34.5(3) . . . . ?
O14 Gd1 O8 N3 -130.9(2) . . . . ?
O13 Gd1 O8 N3 151.4(2) . . . . ?
O10 Gd1 O8 N3 70.5(3) . . . . ?
O7 Gd1 O8 N3 -3.1(2) . . . . ?
O11 Gd1 O8 N3 123.5(3) . . . . ?
N5 Gd1 O8 N3 -172.1(2) . . . . ?
Gd1 O8 N3 O9 -174.6(4) . . . . ?
Gd1 O8 N3 O7 5.3(4) . . . . ?
Gd1 O7 N3 O9 174.7(4) . . . . ?
Gd1 O7 N3 O8 -5.2(4) . . . . ?
O1 Gd1 N3 O9 162(4) . . . . ?
O5 Gd1 N3 O9 -137(4) . . . . ?
O8 Gd1 N3 O9 80(4) . . . . ?
O2 Gd1 N3 O9 99(4) . . . . ?
O6 Gd1 N3 O9 -74(4) . . . . ?
O14 Gd1 N3 O9 166(4) . . . . ?
O13 Gd1 N3 O9 29(4) . . . . ?
O10 Gd1 N3 O9 -20(4) . . . . ?
O7 Gd1 N3 O9 -105(4) . . . . ?
O11 Gd1 N3 O9 28(4) . . . . ?
N5 Gd1 N3 O9 102(4) . . . . ?
O1 Gd1 N3 O8 81.9(3) . . . . ?
O5 Gd1 N3 O8 142.6(3) . . . . ?
O2 Gd1 N3 O8 18.7(3) . . . . ?
O6 Gd1 N3 O8 -154.1(2) . . . . ?
O14 Gd1 N3 O8 85.7(3) . . . . ?
O13 Gd1 N3 O8 -51.0(4) . . . . ?
O10 Gd1 N3 O8 -99.9(3) . . . . ?
O7 Gd1 N3 O8 174.5(4) . . . . ?
O11 Gd1 N3 O8 -51.9(3) . . . . ?
N5 Gd1 N3 O8 21.6(6) . . . . ?
O1 Gd1 N3 O7 -92.6(2) . . . . ?
O5 Gd1 N3 O7 -31.9(2) . . . . ?
O8 Gd1 N3 O7 -174.5(4) . . . . ?
O2 Gd1 N3 O7 -155.8(2) . . . . ?
O6 Gd1 N3 O7 31.4(3) . . . . ?
O14 Gd1 N3 O7 -88.8(3) . . . . ?
O13 Gd1 N3 O7 134.5(3) . . . . ?
O10 Gd1 N3 O7 85.6(3) . . . . ?
O11 Gd1 N3 O7 133.6(3) . . . . ?
N5 Gd1 N3 O7 -152.9(5) . . . . ?
O1 Gd1 O10 N4 100.8(3) . . . . ?
O5 Gd1 O10 N4 -179.8(3) . . . . ?
O8 Gd1 O10 N4 71.3(3) . . . . ?
O2 Gd1 O10 N4 15.0(4) . . . . ?
O6 Gd1 O10 N4 -135.1(3) . . . . ?
O14 Gd1 O10 N4 -86.5(4) . . . . ?
O13 Gd1 O10 N4 -62.2(3) . . . . ?
O7 Gd1 O10 N4 126.2(3) . . . . ?
O11 Gd1 O10 N4 -7.1(3) . . . . ?
N3 Gd1 O10 N4 97.9(3) . . . . ?
N5 Gd1 O10 N4 -68.9(3) . . . . ?
O1 Gd1 O11 N4 -123.5(3) . . . . ?
O5 Gd1 O11 N4 34.0(7) . . . . ?
O8 Gd1 O11 N4 -76.5(4) . . . . ?
O2 Gd1 O11 N4 -152.4(4) . . . . ?
O6 Gd1 O11 N4 56.6(4) . . . . ?
O14 Gd1 O11 N4 145.7(3) . . . . ?
O13 Gd1 O11 N4 125.2(4) . . . . ?
O10 Gd1 O11 N4 7.1(3) . . . . ?
O7 Gd1 O11 N4 -36.2(4) . . . . ?
N3 Gd1 O11 N4 -55.2(4) . . . . ?
N5 Gd1 O11 N4 137.6(4) . . . . ?
Gd1 O11 N4 O12 166.9(5) . . . . ?
Gd1 O11 N4 O10 -12.0(5) . . . . ?
Gd1 O10 N4 O12 -166.6(5) . . . . ?
Gd1 O10 N4 O11 12.4(5) . . . . ?
O1 Gd1 N4 O12 -21(2) . . . . ?
O5 Gd1 N4 O12 91(2) . . . . ?
O8 Gd1 N4 O12 -9(2) . . . . ?
O2 Gd1 N4 O12 -76(2) . . . . ?
O6 Gd1 N4 O12 132(2) . . . . ?
O14 Gd1 N4 O12 -148(2) . . . . ?
O13 Gd1 N4 O12 -152(2) . . . . ?
O10 Gd1 N4 O12 91(2) . . . . ?
O7 Gd1 N4 O12 43(2) . . . . ?
O11 Gd1 N4 O12 -102(2) . . . . ?
N3 Gd1 N4 O12 18(2) . . . . ?
N5 Gd1 N4 O12 -147(2) . . . . ?
O1 Gd1 N4 O11 80.9(4) . . . . ?
O5 Gd1 N4 O11 -166.9(3) . . . . ?
O8 Gd1 N4 O11 93.5(4) . . . . ?
O2 Gd1 N4 O11 26.0(4) . . . . ?
O6 Gd1 N4 O11 -125.6(4) . . . . ?
O14 Gd1 N4 O11 -45.8(4) . . . . ?
O13 Gd1 N4 O11 -49.6(4) . . . . ?
O10 Gd1 N4 O11 -167.1(6) . . . . ?
O7 Gd1 N4 O11 144.6(4) . . . . ?
N3 Gd1 N4 O11 120.4(4) . . . . ?
N5 Gd1 N4 O11 -45.5(4) . . . . ?
O1 Gd1 N4 O10 -111.9(3) . . . . ?
O5 Gd1 N4 O10 0.3(4) . . . . ?
O8 Gd1 N4 O10 -99.4(3) . . . . ?
O2 Gd1 N4 O10 -166.8(3) . . . . ?
O6 Gd1 N4 O10 41.6(3) . . . . ?
O14 Gd1 N4 O10 121.4(3) . . . . ?
O13 Gd1 N4 O10 117.6(3) . . . . ?
O7 Gd1 N4 O10 -48.3(3) . . . . ?
O11 Gd1 N4 O10 167.1(6) . . . . ?
N3 Gd1 N4 O10 -72.4(3) . . . . ?
N5 Gd1 N4 O10 121.7(3) . . . . ?
O1 Gd1 O13 N5 25.2(3) . . . . ?
O5 Gd1 O13 N5 -45.0(3) . . . . ?
O8 Gd1 O13 N5 122.2(3) . . . . ?
O2 Gd1 O13 N5 75.6(3) . . . . ?
O6 Gd1 O13 N5 -98.7(3) . . . . ?
O14 Gd1 O13 N5 -5.4(2) . . . . ?
O10 Gd1 O13 N5 -166.6(3) . . . . ?
O7 Gd1 O13 N5 -143.3(3) . . . . ?
O11 Gd1 O13 N5 150.6(3) . . . . ?
N3 Gd1 O13 N5 149.6(3) . . . . ?
O1 Gd1 O14 N5 -147.3(3) . . . . ?
O5 Gd1 O14 N5 146.8(3) . . . . ?
O8 Gd1 O14 N5 -107.9(3) . . . . ?
O2 Gd1 O14 N5 -79.1(3) . . . . ?
O6 Gd1 O14 N5 82.5(3) . . . . ?
O13 Gd1 O14 N5 5.5(2) . . . . ?
O10 Gd1 O14 N5 37.3(4) . . . . ?
O7 Gd1 O14 N5 164.0(2) . . . . ?
O11 Gd1 O14 N5 -19.0(3) . . . . ?
N3 Gd1 O14 N5 -151.1(3) . . . . ?
Gd1 O14 N5 O15 170.8(4) . . . . ?
Gd1 O14 N5 O13 -9.4(4) . . . . ?
Gd1 O13 N5 O15 -170.8(4) . . . . ?
Gd1 O13 N5 O14 9.4(4) . . . . ?
O1 Gd1 N5 O15 -60(3) . . . . ?
O5 Gd1 N5 O15 -123(3) . . . . ?
O8 Gd1 N5 O15 13(3) . . . . ?
O2 Gd1 N5 O15 1(3) . . . . ?
O6 Gd1 N5 O15 174(3) . . . . ?
O14 Gd1 N5 O15 -92(3) . . . . ?
O13 Gd1 N5 O15 98(3) . . . . ?
O10 Gd1 N5 O15 114(3) . . . . ?
O7 Gd1 N5 O15 -132(2) . . . . ?
O11 Gd1 N5 O15 71(3) . . . . ?
N3 Gd1 N5 O15 -2(3) . . . . ?
O1 Gd1 N5 O14 31.6(3) . . . . ?
O5 Gd1 N5 O14 -31.2(3) . . . . ?
O8 Gd1 N5 O14 104.8(3) . . . . ?
O2 Gd1 N5 O14 93.0(3) . . . . ?
O6 Gd1 N5 O14 -94.1(3) . . . . ?
O13 Gd1 N5 O14 -170.1(4) . . . . ?
O10 Gd1 N5 O14 -154.6(3) . . . . ?
O7 Gd1 N5 O14 -40.7(5) . . . . ?
O11 Gd1 N5 O14 162.9(3) . . . . ?
N3 Gd1 N5 O14 89.9(6) . . . . ?
O1 Gd1 N5 O13 -158.3(3) . . . . ?
O5 Gd1 N5 O13 138.9(3) . . . . ?
O8 Gd1 N5 O13 -85.1(3) . . . . ?
O2 Gd1 N5 O13 -96.9(3) . . . . ?
O6 Gd1 N5 O13 76.1(3) . . . . ?
O14 Gd1 N5 O13 170.1(4) . . . . ?
O10 Gd1 N5 O13 15.5(3) . . . . ?
O7 Gd1 N5 O13 129.4(4) . . . . ?
O11 Gd1 N5 O13 -27.0(3) . . . . ?
N3 Gd1 N5 O13 -99.9(5) . . . . ?
O20 Gd2 Cu2 O16 -161.4(2) . . . . ?
O25 Gd2 Cu2 O16 124.20(18) . . . . ?
O22 Gd2 Cu2 O16 -85.03(17) . . . . ?
O28 Gd2 Cu2 O16 105.66(17) . . . . ?
O29 Gd2 Cu2 O16 58.91(17) . . . . ?
O17 Gd2 Cu2 O16 -13.86(17) . . . . ?
O21 Gd2 Cu2 O16 -165.12(17) . . . . ?
O23 Gd2 Cu2 O16 -94.50(19) . . . . ?
O26 Gd2 Cu2 O16 37.5(2) . . . . ?
N10 Gd2 Cu2 O16 82.18(17) . . . . ?
N8 Gd2 Cu2 O16 -88.06(17) . . . . ?
O16 Gd2 Cu2 O20 161.4(2) . . . . ?
O25 Gd2 Cu2 O20 -74.42(18) . . . . ?
O22 Gd2 Cu2 O20 76.35(17) . . . . ?
O28 Gd2 Cu2 O20 -92.96(17) . . . . ?
O29 Gd2 Cu2 O20 -139.70(17) . . . . ?
O17 Gd2 Cu2 O20 147.52(17) . . . . ?
O21 Gd2 Cu2 O20 -3.73(16) . . . . ?
O23 Gd2 Cu2 O20 66.89(19) . . . . ?
O26 Gd2 Cu2 O20 -161.1(2) . . . . ?
N10 Gd2 Cu2 O20 -116.43(17) . . . . ?
N8 Gd2 Cu2 O20 73.33(17) . . . . ?
O16 Gd2 Cu2 N7 165.9(2) . . . . ?
O20 Gd2 Cu2 N7 4.5(2) . . . . ?
O25 Gd2 Cu2 N7 -69.89(19) . . . . ?
O22 Gd2 Cu2 N7 80.88(18) . . . . ?
O28 Gd2 Cu2 N7 -88.43(17) . . . . ?
O29 Gd2 Cu2 N7 -135.18(17) . . . . ?
O17 Gd2 Cu2 N7 152.05(17) . . . . ?
O21 Gd2 Cu2 N7 0.79(17) . . . . ?
O23 Gd2 Cu2 N7 71.41(19) . . . . ?
O26 Gd2 Cu2 N7 -156.6(2) . . . . ?
N10 Gd2 Cu2 N7 -111.91(17) . . . . ?
N8 Gd2 Cu2 N7 77.85(18) . . . . ?
O16 Gd2 Cu2 N6 -27.7(2) . . . . ?
O20 Gd2 Cu2 N6 170.9(2) . . . . ?
O25 Gd2 Cu2 N6 96.51(17) . . . . ?
O22 Gd2 Cu2 N6 -112.72(16) . . . . ?
O28 Gd2 Cu2 N6 77.97(16) . . . . ?
O29 Gd2 Cu2 N6 31.23(15) . . . . ?
O17 Gd2 Cu2 N6 -41.55(16) . . . . ?
O21 Gd2 Cu2 N6 167.20(15) . . . . ?
O23 Gd2 Cu2 N6 -122.18(18) . . . . ?
O26 Gd2 Cu2 N6 9.8(2) . . . . ?
N10 Gd2 Cu2 N6 54.50(16) . . . . ?
N8 Gd2 Cu2 N6 -115.74(16) . . . . ?
C24 C19 C20 O16 179.3(4) . . . . ?
C26 C19 C20 O16 1.8(7) . . . . ?
C24 C19 C20 C21 -1.6(6) . . . . ?
C26 C19 C20 C21 -179.2(4) . . . . ?
O16 C20 C21 C22 179.5(4) . . . . ?
C19 C20 C21 C22 0.4(7) . . . . ?
O16 C20 C21 O17 0.4(6) . . . . ?
C19 C20 C21 O17 -178.7(4) . . . . ?
O17 C21 C22 C23 179.6(4) . . . . ?
C20 C21 C22 C23 0.6(7) . . . . ?
C21 C22 C23 C24 -0.3(7) . . . . ?
C22 C23 C24 C19 -0.9(7) . . . . ?
C20 C19 C24 C23 1.9(7) . . . . ?
C26 C19 C24 C23 179.6(4) . . . . ?
C21 C20 O16 Cu2 -166.7(3) . . . . ?
C19 C20 O16 Cu2 12.3(6) . . . . ?
C21 C20 O16 Gd2 19.6(5) . . . . ?
C19 C20 O16 Gd2 -161.3(3) . . . . ?
O20 Cu2 O16 C20 173.3(4) . . . . ?
N7 Cu2 O16 C20 128.5(6) . . . . ?
N6 Cu2 O16 C20 -16.3(4) . . . . ?
Gd2 Cu2 O16 C20 -174.3(4) . . . . ?
O20 Cu2 O16 Gd2 -12.35(14) . . . . ?
N7 Cu2 O16 Gd2 -57.2(7) . . . . ?
N6 Cu2 O16 Gd2 158.03(16) . . . . ?
O20 Gd2 O16 C20 -174.1(3) . . . . ?
O25 Gd2 O16 C20 84.9(3) . . . . ?
O22 Gd2 O16 C20 -95.1(3) . . . . ?
O28 Gd2 O16 C20 110.7(3) . . . . ?
O29 Gd2 O16 C20 57.8(3) . . . . ?
O17 Gd2 O16 C20 -20.5(3) . . . . ?
O21 Gd2 O16 C20 -166.8(3) . . . . ?
O23 Gd2 O16 C20 -72.8(3) . . . . ?
O26 Gd2 O16 C20 13.4(4) . . . . ?
N10 Gd2 O16 C20 84.3(3) . . . . ?
N8 Gd2 O16 C20 -84.3(3) . . . . ?
O20 Gd2 O16 Cu2 11.00(12) . . . . ?
O25 Gd2 O16 Cu2 -90.0(2) . . . . ?
O22 Gd2 O16 Cu2 90.02(16) . . . . ?
O28 Gd2 O16 Cu2 -64.13(14) . . . . ?
O29 Gd2 O16 Cu2 -117.11(16) . . . . ?
O17 Gd2 O16 Cu2 164.60(19) . . . . ?
O21 Gd2 O16 Cu2 18.3(2) . . . . ?
O23 Gd2 O16 Cu2 112.35(16) . . . . ?
O26 Gd2 O16 Cu2 -161.46(13) . . . . ?
N10 Gd2 O16 Cu2 -90.56(15) . . . . ?
N8 Gd2 O16 Cu2 100.86(15) . . . . ?
C22 C21 O17 C25 -15.3(6) . . . . ?
C20 C21 O17 C25 163.8(4) . . . . ?
C22 C21 O17 Gd2 162.7(4) . . . . ?
C20 C21 O17 Gd2 -18.2(5) . . . . ?
O16 Gd2 O17 C21 19.7(3) . . . . ?
O20 Gd2 O17 C21 47.1(3) . . . . ?
O25 Gd2 O17 C21 -117.9(3) . . . . ?
O22 Gd2 O17 C21 107.8(3) . . . . ?
O28 Gd2 O17 C21 -36.9(3) . . . . ?
O29 Gd2 O17 C21 -60.6(3) . . . . ?
O21 Gd2 O17 C21 136.4(3) . . . . ?
O23 Gd2 O17 C21 160.0(3) . . . . ?
O26 Gd2 O17 C21 -132.1(3) . . . . ?
N10 Gd2 O17 C21 -51.2(3) . . . . ?
N8 Gd2 O17 C21 134.5(3) . . . . ?
O16 Gd2 O17 C25 -162.5(4) . . . . ?
O20 Gd2 O17 C25 -135.1(3) . . . . ?
O25 Gd2 O17 C25 60.0(4) . . . . ?
O22 Gd2 O17 C25 -74.4(4) . . . . ?
O28 Gd2 O17 C25 140.9(3) . . . . ?
O29 Gd2 O17 C25 117.2(4) . . . . ?
O21 Gd2 O17 C25 -45.8(4) . . . . ?
O23 Gd2 O17 C25 -22.2(3) . . . . ?
O26 Gd2 O17 C25 45.7(3) . . . . ?
N10 Gd2 O17 C25 126.6(3) . . . . ?
N8 Gd2 O17 C25 -47.7(3) . . . . ?
C20 C19 C26 N6 -5.8(7) . . . . ?
C24 C19 C26 N6 176.6(4) . . . . ?
C19 C26 N6 O18 -178.3(4) . . . . ?
C19 C26 N6 Cu2 -3.9(7) . . . . ?
O16 Cu2 N6 C26 11.9(4) . . . . ?
O20 Cu2 N6 C26 54.6(8) . . . . ?
N7 Cu2 N6 C26 -160.9(4) . . . . ?
Gd2 Cu2 N6 C26 29.3(4) . . . . ?
O16 Cu2 N6 O18 -174.4(3) . . . . ?
O20 Cu2 N6 O18 -131.7(5) . . . . ?
N7 Cu2 N6 O18 12.7(3) . . . . ?
Gd2 Cu2 N6 O18 -157.1(2) . . . . ?
C26 N6 O18 C27 -148.2(4) . . . . ?
Cu2 N6 O18 C27 37.2(5) . . . . ?
N6 O18 C27 C28 -103.1(4) . . . . ?
O18 C27 C28 O19 49.2(5) . . . . ?
C27 C28 O19 N7 57.8(5) . . . . ?
C28 O19 N7 C29 100.8(4) . . . . ?
C28 O19 N7 Cu2 -86.8(4) . . . . ?
O16 Cu2 N7 C29 47.5(9) . . . . ?
O20 Cu2 N7 C29 3.6(4) . . . . ?
N6 Cu2 N7 C29 -168.3(4) . . . . ?
Gd2 Cu2 N7 C29 0.6(5) . . . . ?
O16 Cu2 N7 O19 -123.5(6) . . . . ?
O20 Cu2 N7 O19 -167.4(3) . . . . ?
N6 Cu2 N7 O19 20.7(3) . . . . ?
Gd2 Cu2 N7 O19 -170.4(2) . . . . ?
O19 N7 C29 C30 174.1(4) . . . . ?
Cu2 N7 C29 C30 2.4(7) . . . . ?
N7 C29 C30 C31 -5.9(7) . . . . ?
N7 C29 C30 C35 174.0(4) . . . . ?
C35 C30 C31 O20 -179.4(4) . . . . ?
C29 C30 C31 O20 0.5(7) . . . . ?
C35 C30 C31 C32 2.1(7) . . . . ?
C29 C30 C31 C32 -178.0(4) . . . . ?
O20 C31 C32 O21 0.9(6) . . . . ?
C30 C31 C32 O21 179.5(4) . . . . ?
O20 C31 C32 C33 179.4(4) . . . . ?
C30 C31 C32 C33 -2.0(7) . . . . ?
O21 C32 C33 C34 178.3(4) . . . . ?
C31 C32 C33 C34 -0.1(7) . . . . ?
C32 C33 C34 C35 2.1(7) . . . . ?
C33 C34 C35 C30 -1.9(7) . . . . ?
C31 C30 C35 C34 -0.2(7) . . . . ?
C29 C30 C35 C34 179.9(4) . . . . ?
C30 C31 O20 Cu2 7.9(6) . . . . ?
C32 C31 O20 Cu2 -173.6(3) . . . . ?
C30 C31 O20 Gd2 174.0(3) . . . . ?
C32 C31 O20 Gd2 -7.5(5) . . . . ?
O16 Cu2 O20 C31 -180.0(4) . . . . ?
N7 Cu2 O20 C31 -8.7(4) . . . . ?
N6 Cu2 O20 C31 136.4(6) . . . . ?
Gd2 Cu2 O20 C31 168.0(4) . . . . ?
O16 Cu2 O20 Gd2 12.00(13) . . . . ?
N7 Cu2 O20 Gd2 -176.66(15) . . . . ?
N6 Cu2 O20 Gd2 -31.6(7) . . . . ?
O16 Gd2 O20 C31 -179.4(4) . . . . ?
O25 Gd2 O20 C31 -42.0(4) . . . . ?
O22 Gd2 O20 C31 94.1(3) . . . . ?
O28 Gd2 O20 C31 -94.4(3) . . . . ?
O29 Gd2 O20 C31 -123.6(3) . . . . ?
O17 Gd2 O20 C31 152.8(3) . . . . ?
O21 Gd2 O20 C31 7.3(3) . . . . ?
O23 Gd2 O20 C31 59.8(3) . . . . ?
O26 Gd2 O20 C31 -30.8(8) . . . . ?
N10 Gd2 O20 C31 -107.0(3) . . . . ?
N8 Gd2 O20 C31 78.3(3) . . . . ?
O16 Gd2 O20 Cu2 -10.82(12) . . . . ?
O25 Gd2 O20 Cu2 126.59(14) . . . . ?
O22 Gd2 O20 Cu2 -97.35(16) . . . . ?
O28 Gd2 O20 Cu2 74.11(15) . . . . ?
O29 Gd2 O20 Cu2 44.91(17) . . . . ?
O17 Gd2 O20 Cu2 -38.60(19) . . . . ?
O21 Gd2 O20 Cu2 175.84(18) . . . . ?
O23 Gd2 O20 Cu2 -131.63(14) . . . . ?
O26 Gd2 O20 Cu2 137.8(5) . . . . ?
N10 Gd2 O20 Cu2 61.54(15) . . . . ?
N8 Gd2 O20 Cu2 -113.11(15) . . . . ?
C33 C32 O21 C36 7.9(6) . . . . ?
C31 C32 O21 C36 -173.7(4) . . . . ?
C33 C32 O21 Gd2 -172.9(3) . . . . ?
C31 C32 O21 Gd2 5.6(5) . . . . ?
O16 Gd2 O21 C32 -13.8(4) . . . . ?
O20 Gd2 O21 C32 -6.5(3) . . . . ?
O25 Gd2 O21 C32 128.9(3) . . . . ?
O22 Gd2 O21 C32 -85.3(3) . . . . ?
O28 Gd2 O21 C32 61.4(3) . . . . ?
O29 Gd2 O21 C32 90.8(3) . . . . ?
O17 Gd2 O21 C32 -112.7(3) . . . . ?
O23 Gd2 O21 C32 -137.3(3) . . . . ?
O26 Gd2 O21 C32 166.1(3) . . . . ?
N10 Gd2 O21 C32 75.4(3) . . . . ?
N8 Gd2 O21 C32 -110.9(3) . . . . ?
O16 Gd2 O21 C36 165.4(3) . . . . ?
O20 Gd2 O21 C36 172.7(4) . . . . ?
O25 Gd2 O21 C36 -52.0(3) . . . . ?
O22 Gd2 O21 C36 93.9(3) . . . . ?
O28 Gd2 O21 C36 -119.5(3) . . . . ?
O29 Gd2 O21 C36 -90.0(3) . . . . ?
O17 Gd2 O21 C36 66.4(4) . . . . ?
O23 Gd2 O21 C36 41.9(3) . . . . ?
O26 Gd2 O21 C36 -14.8(3) . . . . ?
N10 Gd2 O21 C36 -105.4(3) . . . . ?
N8 Gd2 O21 C36 68.3(3) . . . . ?
O16 Gd2 O22 N8 154.9(3) . . . . ?
O20 Gd2 O22 N8 -141.2(3) . . . . ?
O25 Gd2 O22 N8 -25.1(4) . . . . ?
O28 Gd2 O22 N8 -155.7(3) . . . . ?
O29 Gd2 O22 N8 107.9(3) . . . . ?
O17 Gd2 O22 N8 89.2(3) . . . . ?
O21 Gd2 O22 N8 -76.6(3) . . . . ?
O23 Gd2 O22 N8 -2.2(3) . . . . ?
O26 Gd2 O22 N8 28.7(3) . . . . ?
N10 Gd2 O22 N8 153.5(3) . . . . ?
O16 Gd2 O23 N8 -26.5(3) . . . . ?
O20 Gd2 O23 N8 46.8(3) . . . . ?
O25 Gd2 O23 N8 166.9(3) . . . . ?
O22 Gd2 O23 N8 2.2(2) . . . . ?
O28 Gd2 O23 N8 145.2(3) . . . . ?
O29 Gd2 O23 N8 -129.0(3) . . . . ?
O17 Gd2 O23 N8 -72.8(3) . . . . ?
O21 Gd2 O23 N8 94.9(3) . . . . ?
O26 Gd2 O23 N8 -145.9(3) . . . . ?
N10 Gd2 O23 N8 -159.4(3) . . . . ?
Gd2 O22 N8 O24 -175.3(4) . . . . ?
Gd2 O22 N8 O23 3.8(4) . . . . ?
Gd2 O23 N8 O24 175.4(4) . . . . ?
Gd2 O23 N8 O22 -3.8(4) . . . . ?
O16 Gd2 N8 O24 46(5) . . . . ?
O20 Gd2 N8 O24 109(5) . . . . ?
O25 Gd2 N8 O24 -127(5) . . . . ?
O22 Gd2 N8 O24 71(5) . . . . ?
O28 Gd2 N8 O24 137(5) . . . . ?
O29 Gd2 N8 O24 -36(5) . . . . ?
O17 Gd2 N8 O24 -12(5) . . . . ?
O21 Gd2 N8 O24 169(5) . . . . ?
O23 Gd2 N8 O24 -113(5) . . . . ?
O26 Gd2 N8 O24 -82(5) . . . . ?
N10 Gd2 N8 O24 -42(5) . . . . ?
O16 Gd2 N8 O22 -25.5(3) . . . . ?
O20 Gd2 N8 O22 37.7(3) . . . . ?
O25 Gd2 N8 O22 161.7(3) . . . . ?
O28 Gd2 N8 O22 65.8(6) . . . . ?
O29 Gd2 N8 O22 -107.3(3) . . . . ?
O17 Gd2 N8 O22 -82.7(3) . . . . ?
O21 Gd2 N8 O22 98.2(3) . . . . ?
O23 Gd2 N8 O22 176.0(5) . . . . ?
O26 Gd2 N8 O22 -153.2(3) . . . . ?
N10 Gd2 N8 O22 -113.4(6) . . . . ?
O16 Gd2 N8 O23 158.5(3) . . . . ?
O20 Gd2 N8 O23 -138.2(3) . . . . ?
O25 Gd2 N8 O23 -14.3(3) . . . . ?
O22 Gd2 N8 O23 -176.0(5) . . . . ?
O28 Gd2 N8 O23 -110.1(5) . . . . ?
O29 Gd2 N8 O23 76.7(3) . . . . ?
O17 Gd2 N8 O23 101.3(3) . . . . ?
O21 Gd2 N8 O23 -77.7(3) . . . . ?
O26 Gd2 N8 O23 30.8(3) . . . . ?
N10 Gd2 N8 O23 70.7(7) . . . . ?
O16 Gd2 O25 N9 -95.3(3) . . . . ?
O20 Gd2 O25 N9 -175.8(3) . . . . ?
O22 Gd2 O25 N9 84.6(3) . . . . ?
O28 Gd2 O25 N9 -122.4(3) . . . . ?
O29 Gd2 O25 N9 -67.9(3) . . . . ?
O17 Gd2 O25 N9 -10.4(3) . . . . ?
O21 Gd2 O25 N9 138.9(3) . . . . ?
O23 Gd2 O25 N9 67.0(3) . . . . ?
O26 Gd2 O25 N9 7.1(3) . . . . ?
N10 Gd2 O25 N9 -94.8(3) . . . . ?
N8 Gd2 O25 N9 73.2(3) . . . . ?
O16 Gd2 O26 N9 124.6(3) . . . . ?
O20 Gd2 O26 N9 -19.9(8) . . . . ?
O25 Gd2 O26 N9 -7.1(3) . . . . ?
O22 Gd2 O26 N9 -141.8(3) . . . . ?
O28 Gd2 O26 N9 40.8(3) . . . . ?
O29 Gd2 O26 N9 77.9(3) . . . . ?
O17 Gd2 O26 N9 156.8(3) . . . . ?
O21 Gd2 O26 N9 -55.2(3) . . . . ?
O23 Gd2 O26 N9 -115.8(3) . . . . ?
N10 Gd2 O26 N9 57.3(3) . . . . ?
N8 Gd2 O26 N9 -129.8(3) . . . . ?
Gd2 O26 N9 O27 -167.6(4) . . . . ?
Gd2 O26 N9 O25 11.9(4) . . . . ?
Gd2 O25 N9 O27 166.9(4) . . . . ?
Gd2 O25 N9 O26 -12.5(4) . . . . ?
O16 Gd2 N9 O27 34.5(18) . . . . ?
O20 Gd2 N9 O27 -75.0(18) . . . . ?
O25 Gd2 N9 O27 -81.2(17) . . . . ?
O22 Gd2 N9 O27 160.0(17) . . . . ?
O28 Gd2 N9 O27 -28.8(17) . . . . ?
O29 Gd2 N9 O27 20.9(17) . . . . ?
O17 Gd2 N9 O27 89.7(17) . . . . ?
O21 Gd2 N9 O27 -120.0(17) . . . . ?
O23 Gd2 N9 O27 168.6(17) . . . . ?
O26 Gd2 N9 O27 111.6(18) . . . . ?
N10 Gd2 N9 O27 -6.1(17) . . . . ?
N8 Gd2 N9 O27 163.8(17) . . . . ?
O16 Gd2 N9 O26 -77.1(3) . . . . ?
O20 Gd2 N9 O26 173.4(3) . . . . ?
O25 Gd2 N9 O26 167.2(5) . . . . ?
O22 Gd2 N9 O26 48.4(3) . . . . ?
O28 Gd2 N9 O26 -140.3(3) . . . . ?
O29 Gd2 N9 O26 -90.7(3) . . . . ?
O17 Gd2 N9 O26 -21.9(3) . . . . ?
O21 Gd2 N9 O26 128.4(3) . . . . ?
O23 Gd2 N9 O26 57.0(3) . . . . ?
N10 Gd2 N9 O26 -117.7(3) . . . . ?
N8 Gd2 N9 O26 52.2(3) . . . . ?
O16 Gd2 N9 O25 115.7(3) . . . . ?
O20 Gd2 N9 O25 6.2(4) . . . . ?
O22 Gd2 N9 O25 -118.8(3) . . . . ?
O28 Gd2 N9 O25 52.5(3) . . . . ?
O29 Gd2 N9 O25 102.2(3) . . . . ?
O17 Gd2 N9 O25 170.9(3) . . . . ?
O21 Gd2 N9 O25 -38.8(3) . . . . ?
O23 Gd2 N9 O25 -110.2(3) . . . . ?
O26 Gd2 N9 O25 -167.2(5) . . . . ?
N10 Gd2 N9 O25 75.2(3) . . . . ?
N8 Gd2 N9 O25 -115.0(3) . . . . ?
O16 Gd2 O28 N10 -84.8(2) . . . . ?
O20 Gd2 O28 N10 -150.0(3) . . . . ?
O25 Gd2 O28 N10 78.6(2) . . . . ?
O22 Gd2 O28 N10 -135.0(3) . . . . ?
O29 Gd2 O28 N10 -4.9(2) . . . . ?
O17 Gd2 O28 N10 -34.4(3) . . . . ?
O21 Gd2 O28 N10 149.0(2) . . . . ?
O23 Gd2 O28 N10 101.9(3) . . . . ?
O26 Gd2 O28 N10 40.7(3) . . . . ?
N8 Gd2 O28 N10 -179.6(4) . . . . ?
O16 Gd2 O29 N10 90.8(3) . . . . ?
O20 Gd2 O29 N10 41.2(3) . . . . ?
O25 Gd2 O29 N10 -72.2(2) . . . . ?
O22 Gd2 O29 N10 139.4(2) . . . . ?
O28 Gd2 O29 N10 4.9(2) . . . . ?
O17 Gd2 O29 N10 158.0(3) . . . . ?
O21 Gd2 O29 N10 -34.2(3) . . . . ?
O23 Gd2 O29 N10 -143.0(2) . . . . ?
O26 Gd2 O29 N10 -126.3(3) . . . . ?
N8 Gd2 O29 N10 -177.3(2) . . . . ?
Gd2 O29 N10 O30 170.3(4) . . . . ?
Gd2 O29 N10 O28 -8.3(4) . . . . ?
Gd2 O28 N10 O30 -170.3(4) . . . . ?
Gd2 O28 N10 O29 8.4(4) . . . . ?
O16 Gd2 N10 O30 179(100) . . . . ?
O20 Gd2 N10 O30 119(2) . . . . ?
O25 Gd2 N10 O30 0(2) . . . . ?
O22 Gd2 N10 O30 -179(100) . . . . ?
O28 Gd2 N10 O30 90(2) . . . . ?
O29 Gd2 N10 O30 -99(2) . . . . ?
O17 Gd2 N10 O30 -120(2) . . . . ?
O21 Gd2 N10 O30 56(2) . . . . ?
O23 Gd2 N10 O30 -38(2) . . . . ?
O26 Gd2 N10 O30 -50(2) . . . . ?
N8 Gd2 N10 O30 -90(2) . . . . ?
O16 Gd2 N10 O29 -82.3(3) . . . . ?
O20 Gd2 N10 O29 -142.8(3) . . . . ?
O25 Gd2 N10 O29 98.1(3) . . . . ?
O22 Gd2 N10 O29 -80.8(4) . . . . ?
O28 Gd2 N10 O29 -171.2(4) . . . . ?
O17 Gd2 N10 O29 -21.1(3) . . . . ?
O21 Gd2 N10 O29 154.7(2) . . . . ?
O23 Gd2 N10 O29 60.8(3) . . . . ?
O26 Gd2 N10 O29 48.5(3) . . . . ?
N8 Gd2 N10 O29 8.4(7) . . . . ?
O16 Gd2 N10 O28 88.9(2) . . . . ?
O20 Gd2 N10 O28 28.3(2) . . . . ?
O25 Gd2 N10 O28 -90.7(3) . . . . ?
O22 Gd2 N10 O28 90.4(4) . . . . ?
O29 Gd2 N10 O28 171.2(4) . . . . ?
O17 Gd2 N10 O28 150.0(2) . . . . ?
O21 Gd2 N10 O28 -34.1(3) . . . . ?
O23 Gd2 N10 O28 -128.0(3) . . . . ?
O26 Gd2 N10 O28 -140.4(3) . . . . ?
N8 Gd2 N10 O28 179.5(5) . . . . ?
